data_4106082
loop_
_publ_author_name
'Merissa Halim'
'Robert D. Kennedy'
'Mitsuharu Suzuki'
'Saeed I. Khan'
'Paula L. Diaconescu'
'Yves Rubin'

_publ_section_title
;
 Complexes of Gold(I), Silver(I), and Copper(I) with
 Pentaaryl[60]fullerides
;
_journal_name_full 'Journal of the American Chemical Society'
_journal_page_first 6841
_journal_page_last 6851
_journal_paper_doi 10.1021/ja201297r
_journal_volume 133
_journal_year 2011
_chemical_formula_moiety 'C128 H80 Cu P, 3(C H Cl3)'
_chemical_formula_sum 'C131 H83 Cl9 Cu P'
_chemical_formula_weight 2070.53
_chemical_name_systematic
; 
 ? 
;
_space_group_IT_number 2
_symmetry_cell_setting triclinic
_symmetry_space_group_name_Hall '-P 1'
_symmetry_space_group_name_H-M 'P -1'
_atom_sites_solution_hydrogens geom
_atom_sites_solution_primary direct
_atom_sites_solution_secondary difmap
_audit_creation_method SHELXL-97
_cell_angle_alpha 81.0180(10)
_cell_angle_beta 83.4150(10)
_cell_angle_gamma 63.6490(10)
_cell_formula_units_Z 2
_cell_length_a 15.9694(13)
_cell_length_b 16.1495(14)
_cell_length_c 20.9835(18)
_cell_measurement_reflns_used 9957
_cell_measurement_temperature 100(2)
_cell_measurement_theta_max 28.23
_cell_measurement_theta_min 3.69
_cell_volume 4783.5(7)
_computing_cell_refinement 'Bruker SAINT'
_computing_data_collection 'Bruker APEX2'
_computing_data_reduction 'Bruker SAINT'
_computing_molecular_graphics 'Bruker SHELXTL'
_computing_publication_material 'Bruker SHELXTL'
_computing_structure_refinement 'SHELXL-97 (Sheldrick, 2008)'
_computing_structure_solution 'SHELXS-97 (Sheldrick, 2008)'
_diffrn_ambient_temperature 100(2)
_diffrn_measured_fraction_theta_full 0.991
_diffrn_measured_fraction_theta_max 0.979
_diffrn_measurement_device_type 'Bruker APEX-II CCD'
_diffrn_measurement_method '\f and \w scans'
_diffrn_radiation_monochromator graphite
_diffrn_radiation_source 'fine-focus sealed tube'
_diffrn_radiation_type MoK\a
_diffrn_radiation_wavelength 0.71073
_diffrn_reflns_av_R_equivalents 0.0971
_diffrn_reflns_av_sigmaI/netI 0.2154
_diffrn_reflns_limit_h_max 21
_diffrn_reflns_limit_h_min -21
_diffrn_reflns_limit_k_max 21
_diffrn_reflns_limit_k_min -21
_diffrn_reflns_limit_l_max 27
_diffrn_reflns_limit_l_min -27
_diffrn_reflns_number 61320
_diffrn_reflns_theta_full 26.00
_diffrn_reflns_theta_max 28.34
_diffrn_reflns_theta_min 3.64
_exptl_absorpt_coefficient_mu 0.554
_exptl_absorpt_correction_T_max 0.9836
_exptl_absorpt_correction_T_min 0.9156
_exptl_absorpt_correction_type multi-scan
_exptl_absorpt_process_details 'Sadabs (Bruker)'
_exptl_crystal_colour red
_exptl_crystal_density_diffrn 1.438
_exptl_crystal_description block
_exptl_crystal_F_000 2132
_exptl_crystal_size_max 0.14
_exptl_crystal_size_mid 0.08
_exptl_crystal_size_min 0.03
_refine_diff_density_max 1.055
_refine_diff_density_min -1.021
_refine_diff_density_rms 0.082
_refine_ls_extinction_method none
_refine_ls_goodness_of_fit_ref 0.827
_refine_ls_hydrogen_treatment constr
_refine_ls_matrix_type full
_refine_ls_number_parameters 1317
_refine_ls_number_reflns 23414
_refine_ls_number_restraints 69
_refine_ls_restrained_S_all 0.847
_refine_ls_R_factor_all 0.1747
_refine_ls_R_factor_gt 0.0661
_refine_ls_shift/su_max 0.012
_refine_ls_shift/su_mean 0.000
_refine_ls_structure_factor_coef Fsqd
_refine_ls_weighting_details 'calc w=1/[\s^2^(Fo^2^)+(0.0720P)^2^+0.0000P] where P=(Fo^2^+2Fc^2^)/3'
_refine_ls_weighting_scheme calc
_refine_ls_wR_factor_gt 0.1453
_refine_ls_wR_factor_ref 0.1761
_reflns_number_gt 9104
_reflns_number_total 23414
_reflns_threshold_expression >2sigma(I)
_cod_data_source_file ja201297r_si_001_4.cif
_cod_data_source_block 4b
_cod_database_code 4106082

loop_
_symmetry_equiv_pos_as_xyz
'x, y, z'
'-x, -y, -z'

loop_
_atom_site_label
_atom_site_type_symbol
_atom_site_fract_x
_atom_site_fract_y
_atom_site_fract_z
_atom_site_U_iso_or_equiv
_atom_site_adp_type
_atom_site_occupancy
_atom_site_symmetry_multiplicity
_atom_site_calc_flag
_atom_site_refinement_flags
_atom_site_disorder_assembly
_atom_site_disorder_group
C1S C 0.0512(3) 0.1979(3) 0.0048(2) 0.0398(13) Uani 1 1 d D . .
H1S H 0.0936 0.1412 -0.0163 0.048 Uiso 1 1 calc R . .
Cl1 Cl 0.01135(9) 0.29242(9) -0.05586(7) 0.0503(4) Uani 1 1 d D . .
Cl2 Cl -0.04148(11) 0.17775(10) 0.04550(7) 0.0580(4) Uani 1 1 d D . .
Cl3 Cl 0.11578(11) 0.21416(11) 0.05947(7) 0.0576(4) Uani 1 1 d D . .
C2S C 0.1026(10) 0.0720(10) 0.2814(6) 0.0903(10) Uani 0.50 1 d PD A 1
H2S H 0.1594 0.0141 0.2717 0.108 Uiso 0.50 1 calc PR A 1
Cl4 Cl 0.0649(3) 0.1514(3) 0.2146(2) 0.0903(10) Uani 0.50 1 d PD A 1
Cl5 Cl 0.0045(5) 0.0474(5) 0.3226(3) 0.0903(10) Uani 0.40 1 d PD A 1
Cl6 Cl 0.1265(5) 0.1407(5) 0.3337(3) 0.0903(10) Uani 0.40 1 d PD A 1
C2SA C 0.0866(11) 0.0669(12) 0.2739(7) 0.1381(17) Uani 0.50 1 d PD B 2
H2SA H 0.1266 0.0009 0.2658 0.166 Uiso 0.50 1 calc PR B 2
Cl4A Cl 0.0095(4) 0.1444(4) 0.2130(3) 0.1381(17) Uani 0.50 1 d PD B 2
Cl5A Cl -0.0108(7) 0.0914(7) 0.3425(5) 0.1381(17) Uani 0.30 1 d PD B 2
Cl6A Cl 0.1402(6) 0.1324(7) 0.2900(6) 0.1381(17) Uani 0.30 1 d PD B 2
Cl5B Cl 0.0282(6) 0.0146(5) 0.3131(4) 0.079(2) Uiso 0.30 1 d PD C 3
Cl6B Cl 0.1100(5) 0.1245(5) 0.3486(3) 0.064(2) Uiso 0.30 1 d PD D 3
C3S C 0.0617(8) 0.2187(8) 0.5416(5) 0.0821(8) Uani 0.50 1 d PD E 1
H3S H 0.0991 0.2536 0.5447 0.099 Uiso 0.50 1 calc PR E 1
Cl7 Cl 0.1363(5) 0.1116(6) 0.5228(4) 0.0821(8) Uani 0.50 1 d PD E 1
Cl8 Cl -0.0237(3) 0.2842(3) 0.4840(2) 0.0821(8) Uani 0.50 1 d PD E 1
Cl9 Cl 0.0028(3) 0.2102(3) 0.6191(2) 0.0821(8) Uani 0.50 1 d PD E 1
C3SA C 0.0683(8) 0.1941(7) 0.5732(5) 0.0676(11) Uani 0.50 1 d PD F 2
H3SA H 0.1116 0.2165 0.5874 0.081 Uiso 0.50 1 calc PR F 2
Cl7A Cl 0.1180(6) 0.1339(6) 0.5095(5) 0.0676(11) Uani 0.30 1 d PD F 2
Cl8A Cl -0.0242(4) 0.2906(4) 0.5254(4) 0.0676(11) Uani 0.30 1 d PD F 2
Cl9A Cl 0.0175(5) 0.1536(5) 0.6396(4) 0.0676(11) Uani 0.30 1 d PD F 2
Cl7B Cl 0.1234(8) 0.0980(8) 0.5282(8) 0.0683(19) Uani 0.20 1 d PD G 3
Cl8B Cl -0.0245(6) 0.2979(5) 0.5670(6) 0.0683(19) Uani 0.20 1 d PD H 3
Cl9B Cl 0.0334(6) 0.1138(5) 0.6398(6) 0.0683(19) Uani 0.20 1 d PD I 3
Cu1 Cu 0.40433(4) 0.24560(4) 0.72646(3) 0.02843(16) Uani 1 1 d . . .
P1 P 0.41208(9) 0.37133(8) 0.68049(6) 0.0263(3) Uani 1 1 d . . .
C1 C 0.5203(3) -0.2682(3) 0.7192(2) 0.0219(10) Uani 1 1 d . . .
C2 C 0.5024(3) -0.1904(3) 0.6694(2) 0.0211(10) Uani 1 1 d . . .
C3 C 0.4045(3) -0.1480(3) 0.6572(2) 0.0217(10) Uani 1 1 d . . .
C4 C 0.3615(3) -0.1999(3) 0.6999(2) 0.0228(10) Uani 1 1 d . . .
C5 C 0.4329(3) -0.2742(3) 0.7388(2) 0.0242(10) Uani 1 1 d . . .
C6 C 0.4125(3) -0.2987(3) 0.8029(2) 0.0241(10) Uani 1 1 d . . .
C7 C 0.4782(3) -0.3180(3) 0.8512(2) 0.0240(10) Uani 1 1 d . . .
C8 C 0.5621(3) -0.3120(3) 0.8331(2) 0.0241(10) Uani 1 1 d . . .
C9 C 0.5837(3) -0.2869(3) 0.7657(2) 0.0226(10) Uani 1 1 d . . .
C10 C 0.6316(3) -0.2277(3) 0.7640(2) 0.0220(10) Uani 1 1 d . . .
C11 C 0.6137(3) -0.1524(3) 0.7164(2) 0.0197(9) Uani 1 1 d . . .
C12 C 0.5472(3) -0.1327(3) 0.66844(19) 0.0201(9) Uani 1 1 d . . .
C13 C 0.4994(3) -0.0340(3) 0.65142(19) 0.0182(9) Uani 1 1 d . . .
C14 C 0.4061(3) 0.0062(3) 0.63989(19) 0.0188(9) Uani 1 1 d . . .
C15 C 0.3579(3) -0.0519(3) 0.64473(19) 0.0203(10) Uani 1 1 d . . .
C16 C 0.2645(3) -0.0024(3) 0.67337(19) 0.0214(10) Uani 1 1 d . . .
C17 C 0.2220(3) -0.0525(3) 0.7128(2) 0.0224(10) Uani 1 1 d . . .
C18 C 0.2717(3) -0.1531(3) 0.7273(2) 0.0233(10) Uani 1 1 d . . .
C19 C 0.2496(3) -0.1779(3) 0.7942(2) 0.0242(10) Uani 1 1 d . . .
C20 C 0.3188(3) -0.2494(3) 0.8315(2) 0.0225(10) Uani 1 1 d . . .
C21 C 0.3268(3) -0.2381(3) 0.8968(2) 0.0236(10) Uani 1 1 d . . .
C22 C 0.4263(3) -0.2811(3) 0.9091(2) 0.0227(10) Uani 1 1 d . . .
C23 C 0.4602(3) -0.2401(3) 0.9473(2) 0.0213(10) Uani 1 1 d . . .
C24 C 0.5475(3) -0.2337(3) 0.9277(2) 0.0198(9) Uani 1 1 d . . .
C25 C 0.5977(3) -0.2695(3) 0.8724(2) 0.0203(9) Uani 1 1 d . . .
C26 C 0.6399(3) -0.2173(3) 0.8290(2) 0.0216(10) Uani 1 1 d . . .
C27 C 0.6295(3) -0.1322(3) 0.8433(2) 0.0189(9) Uani 1 1 d . . .
C28 C 0.6158(3) -0.0562(3) 0.7933(2) 0.0161(9) Uani 1 1 d . . .
C29 C 0.6077(3) -0.0662(3) 0.7309(2) 0.0182(9) Uani 1 1 d . . .
C30 C 0.5485(3) 0.0144(3) 0.68087(19) 0.0179(9) Uani 1 1 d . . .
C31 C 0.4732(3) 0.0870(3) 0.71952(19) 0.0161(9) Uani 1 1 d . . .
C32 C 0.3769(3) 0.1284(3) 0.70743(19) 0.0157(9) Uani 1 1 d . . .
C33 C 0.3355(3) 0.1054(3) 0.65459(19) 0.0179(9) Uani 1 1 d . . .
C34 C 0.2537(3) 0.0856(3) 0.68764(19) 0.0176(9) Uani 1 1 d . . .
C35 C 0.2039(3) 0.1212(3) 0.7416(2) 0.0178(9) Uani 1 1 d . . .
C36 C 0.1633(3) 0.0680(3) 0.7852(2) 0.0199(9) Uani 1 1 d . . .
C37 C 0.1693(3) -0.0154(3) 0.7706(2) 0.0210(10) Uani 1 1 d . . .
C38 C 0.1864(3) -0.0929(3) 0.8214(2) 0.0228(10) Uani 1 1 d . . .
C39 C 0.1946(3) -0.0828(3) 0.8843(2) 0.0213(10) Uani 1 1 d . . .
C40 C 0.2664(3) -0.1566(3) 0.9228(2) 0.0209(10) Uani 1 1 d . . .
C41 C 0.3018(3) -0.1146(3) 0.96262(19) 0.0189(9) Uani 1 1 d . . .
C42 C 0.3968(3) -0.1557(3) 0.97461(19) 0.0192(9) Uani 1 1 d . . .
C43 C 0.4457(3) -0.0972(3) 0.97185(19) 0.0196(9) Uani 1 1 d . . .
C44 C 0.5374(3) -0.1455(3) 0.94346(19) 0.0194(9) Uani 1 1 d . . .
C45 C 0.5770(3) -0.0951(3) 0.9017(2) 0.0184(9) Uani 1 1 d . . .
C46 C 0.5293(3) 0.0051(3) 0.88848(19) 0.0173(9) Uani 1 1 d . . .
C47 C 0.5664(3) 0.0374(3) 0.82303(19) 0.0160(9) Uani 1 1 d . . .
C48 C 0.4817(3) 0.0980(3) 0.78410(19) 0.0169(9) Uani 1 1 d . . .
C49 C 0.3909(3) 0.1453(3) 0.81200(19) 0.0156(9) Uani 1 1 d . . .
C50 C 0.3250(3) 0.1658(3) 0.76429(19) 0.0158(9) Uani 1 1 d . . .
C51 C 0.2235(3) 0.1840(3) 0.77990(19) 0.0166(9) Uani 1 1 d . . .
C52 C 0.2191(3) 0.1372(3) 0.8497(2) 0.0171(9) Uani 1 1 d . . .
C53 C 0.1727(3) 0.0782(3) 0.8507(2) 0.0193(9) Uani 1 1 d . . .
C54 C 0.1868(3) 0.0052(3) 0.8995(2) 0.0214(10) Uani 1 1 d . . .
C55 C 0.2524(3) -0.0145(3) 0.94791(19) 0.0184(9) Uani 1 1 d . . .
C56 C 0.2998(3) 0.0409(3) 0.94429(19) 0.0173(9) Uani 1 1 d . . .
C57 C 0.3982(3) -0.0010(3) 0.95667(19) 0.0166(9) Uani 1 1 d . . .
C58 C 0.4421(3) 0.0511(3) 0.91621(19) 0.0162(9) Uani 1 1 d . . .
C59 C 0.3656(3) 0.1426(3) 0.88407(19) 0.0164(9) Uani 1 1 d . . .
C60 C 0.2805(3) 0.1198(3) 0.8956(2) 0.0168(9) Uani 1 1 d . . .
C61 C 0.5026(3) 0.3975(3) 0.7059(2) 0.0276(11) Uani 1 1 d . . .
C62 C 0.4932(3) 0.4256(3) 0.7672(2) 0.0308(11) Uani 1 1 d . . .
H62 H 0.4423 0.4272 0.7960 0.037 Uiso 1 1 calc R . .
C63 C 0.5576(4) 0.4512(3) 0.7858(3) 0.0386(13) Uani 1 1 d . . .
H63 H 0.5503 0.4709 0.8273 0.046 Uiso 1 1 calc R . .
C64 C 0.6323(4) 0.4485(3) 0.7450(3) 0.0422(14) Uani 1 1 d . . .
H64 H 0.6753 0.4682 0.7575 0.051 Uiso 1 1 calc R . .
C65 C 0.6446(4) 0.4164(4) 0.6847(3) 0.0444(14) Uani 1 1 d . . .
H65 H 0.6974 0.4120 0.6569 0.053 Uiso 1 1 calc R . .
C66 C 0.5800(3) 0.3913(3) 0.6658(2) 0.0340(12) Uani 1 1 d . . .
H66 H 0.5886 0.3696 0.6250 0.041 Uiso 1 1 calc R . .
C67 C 0.3053(3) 0.4796(3) 0.6852(2) 0.0282(11) Uani 1 1 d . . .
C68 C 0.3018(4) 0.5637(3) 0.6981(2) 0.0389(13) Uani 1 1 d . . .
H68 H 0.3570 0.5659 0.7086 0.047 Uiso 1 1 calc R . .
C69 C 0.2186(4) 0.6431(3) 0.6956(3) 0.0453(14) Uani 1 1 d . . .
H69 H 0.2166 0.6994 0.7053 0.054 Uiso 1 1 calc R . .
C70 C 0.1380(4) 0.6419(3) 0.6790(2) 0.0427(13) Uani 1 1 d . . .
H70 H 0.0812 0.6973 0.6765 0.051 Uiso 1 1 calc R . .
C71 C 0.1409(4) 0.5593(4) 0.6661(3) 0.0434(13) Uani 1 1 d . . .
H71 H 0.0859 0.5579 0.6543 0.052 Uiso 1 1 calc R . .
C72 C 0.2236(3) 0.4788(3) 0.6705(2) 0.0351(12) Uani 1 1 d . . .
H72 H 0.2242 0.4219 0.6632 0.042 Uiso 1 1 calc R . .
C73 C 0.4330(3) 0.3717(3) 0.5929(2) 0.0285(11) Uani 1 1 d . . .
C74 C 0.4128(4) 0.4546(4) 0.5530(3) 0.0514(16) Uani 1 1 d . . .
H74 H 0.3881 0.5117 0.5710 0.062 Uiso 1 1 calc R . .
C75 C 0.4288(5) 0.4536(4) 0.4865(3) 0.0637(18) Uani 1 1 d . . .
H75 H 0.4145 0.5105 0.4592 0.076 Uiso 1 1 calc R . .
C76 C 0.4653(4) 0.3706(4) 0.4593(3) 0.0491(15) Uani 1 1 d . . .
H76 H 0.4767 0.3704 0.4139 0.059 Uiso 1 1 calc R . .
C77 C 0.4844(3) 0.2897(4) 0.4988(2) 0.0414(13) Uani 1 1 d . . .
H77 H 0.5085 0.2327 0.4806 0.050 Uiso 1 1 calc R . .
C78 C 0.4689(3) 0.2894(3) 0.5654(2) 0.0310(11) Uani 1 1 d . . .
H78 H 0.4832 0.2322 0.5923 0.037 Uiso 1 1 calc R . .
C1A C 0.3035(3) 0.1790(3) 0.5962(2) 0.0189(9) Uani 1 1 d . . .
C2A C 0.2339(3) 0.2678(3) 0.6054(2) 0.0232(10) Uani 1 1 d . . .
H2A H 0.2095 0.2816 0.6479 0.028 Uiso 1 1 calc R . .
C3A C 0.1997(3) 0.3361(3) 0.5538(2) 0.0257(10) Uani 1 1 d . . .
H3A H 0.1516 0.3955 0.5617 0.031 Uiso 1 1 calc R . .
C4A C 0.2341(3) 0.3200(3) 0.4902(2) 0.0333(12) Uani 1 1 d . . .
C5A C 0.3034(3) 0.2319(3) 0.4822(2) 0.0382(13) Uani 1 1 d . . .
H5A H 0.3288 0.2180 0.4399 0.046 Uiso 1 1 calc R . .
C6A C 0.3371(3) 0.1631(3) 0.5337(2) 0.0288(11) Uani 1 1 d . . .
H6A H 0.3846 0.1036 0.5257 0.035 Uiso 1 1 calc R . .
C7A C 0.1949(4) 0.3986(4) 0.4352(3) 0.0542(16) Uani 1 1 d . . .
C8A C 0.0970(4) 0.4194(5) 0.4252(3) 0.090(3) Uani 1 1 d . . .
H8A1 H 0.0960 0.3688 0.4054 0.135 Uiso 1 1 calc R . .
H8A2 H 0.0687 0.4778 0.3968 0.135 Uiso 1 1 calc R . .
H8A3 H 0.0616 0.4252 0.4670 0.135 Uiso 1 1 calc R . .
C9A C 0.1915(5) 0.4915(4) 0.4546(3) 0.088(2) Uani 1 1 d . . .
H9A1 H 0.1695 0.5411 0.4185 0.132 Uiso 1 1 calc R . .
H9A2 H 0.2543 0.4804 0.4647 0.132 Uiso 1 1 calc R . .
H9A3 H 0.1487 0.5102 0.4926 0.132 Uiso 1 1 calc R . .
C10A C 0.2575(4) 0.3819(4) 0.3751(2) 0.0539(16) Uani 1 1 d . . .
H10A H 0.2596 0.3283 0.3573 0.081 Uiso 1 1 calc R . .
H10B H 0.3207 0.3692 0.3855 0.081 Uiso 1 1 calc R . .
H10C H 0.2332 0.4371 0.3433 0.081 Uiso 1 1 calc R . .
C1B C 0.6093(3) 0.0490(3) 0.6334(2) 0.0190(9) Uani 1 1 d . . .
C2B C 0.6189(3) 0.0417(3) 0.5681(2) 0.0252(10) Uani 1 1 d . . .
H2B H 0.5879 0.0123 0.5509 0.030 Uiso 1 1 calc R . .
C3B C 0.6738(3) 0.0772(3) 0.5266(2) 0.0288(11) Uani 1 1 d . . .
H3B H 0.6793 0.0708 0.4819 0.035 Uiso 1 1 calc R . .
C4B C 0.7199(3) 0.1209(3) 0.5487(2) 0.0235(10) Uani 1 1 d . . .
C5B C 0.7120(3) 0.1251(3) 0.6156(2) 0.0261(10) Uani 1 1 d . . .
H5B H 0.7445 0.1526 0.6331 0.031 Uiso 1 1 calc R . .
C6B C 0.6582(3) 0.0903(3) 0.6566(2) 0.0239(10) Uani 1 1 d . . .
H6B H 0.6544 0.0945 0.7016 0.029 Uiso 1 1 calc R . .
C7B C 0.7781(3) 0.1635(3) 0.5051(2) 0.0294(11) Uani 1 1 d . . .
C8B C 0.7713(4) 0.1595(4) 0.4343(2) 0.0515(16) Uani 1 1 d . . .
H8B1 H 0.7925 0.0947 0.4267 0.077 Uiso 1 1 calc R . .
H8B2 H 0.8108 0.1854 0.4079 0.077 Uiso 1 1 calc R . .
H8B3 H 0.7062 0.1958 0.4224 0.077 Uiso 1 1 calc R . .
C9B C 0.7434(4) 0.2654(3) 0.5157(2) 0.0441(14) Uani 1 1 d . . .
H9B1 H 0.6764 0.2991 0.5081 0.066 Uiso 1 1 calc R . .
H9B2 H 0.7778 0.2936 0.4855 0.066 Uiso 1 1 calc R . .
H9B3 H 0.7538 0.2688 0.5601 0.066 Uiso 1 1 calc R . .
C10B C 0.8813(3) 0.1087(4) 0.5217(2) 0.0423(14) Uani 1 1 d . . .
H10D H 0.8879 0.1148 0.5664 0.063 Uiso 1 1 calc R . .
H10E H 0.9193 0.1335 0.4924 0.063 Uiso 1 1 calc R . .
H10F H 0.9024 0.0429 0.5169 0.063 Uiso 1 1 calc R . .
C1C C 0.6367(3) 0.0755(3) 0.8317(2) 0.0201(9) Uani 1 1 d . . .
C2C C 0.6264(3) 0.1639(3) 0.8058(2) 0.0214(10) Uani 1 1 d . . .
H2C H 0.5725 0.2046 0.7826 0.026 Uiso 1 1 calc R . .
C3C C 0.6934(3) 0.1935(3) 0.8132(2) 0.0255(10) Uani 1 1 d . . .
H3C H 0.6854 0.2537 0.7940 0.031 Uiso 1 1 calc R . .
C4C C 0.7723(3) 0.1373(3) 0.8483(2) 0.0246(10) Uani 1 1 d . . .
C5C C 0.7811(3) 0.0503(3) 0.8752(2) 0.0278(11) Uani 1 1 d . . .
H5C H 0.8338 0.0105 0.8998 0.033 Uiso 1 1 calc R . .
C6C C 0.7154(3) 0.0197(3) 0.8674(2) 0.0258(10) Uani 1 1 d . . .
H6C H 0.7238 -0.0406 0.8866 0.031 Uiso 1 1 calc R . .
C7C C 0.8439(3) 0.1736(3) 0.8556(2) 0.0339(12) Uani 1 1 d . . .
C8C C 0.8811(4) 0.1991(4) 0.7880(3) 0.0563(17) Uani 1 1 d . . .
H8C1 H 0.9085 0.1443 0.7644 0.085 Uiso 1 1 calc R . .
H8C2 H 0.9290 0.2199 0.7924 0.085 Uiso 1 1 calc R . .
H8C3 H 0.8294 0.2492 0.7642 0.085 Uiso 1 1 calc R . .
C9C C 0.7961(3) 0.2609(3) 0.8910(3) 0.0429(14) Uani 1 1 d . . .
H9C1 H 0.7453 0.3093 0.8656 0.064 Uiso 1 1 calc R . .
H9C2 H 0.8420 0.2837 0.8966 0.064 Uiso 1 1 calc R . .
H9C3 H 0.7706 0.2453 0.9335 0.064 Uiso 1 1 calc R . .
C10C C 0.9276(3) 0.1009(3) 0.8937(3) 0.0509(16) Uani 1 1 d . . .
H10G H 0.9060 0.0876 0.9381 0.076 Uiso 1 1 calc R . .
H10H H 0.9739 0.1251 0.8944 0.076 Uiso 1 1 calc R . .
H10I H 0.9563 0.0435 0.8730 0.076 Uiso 1 1 calc R . .
C1D C 0.3524(3) 0.2306(3) 0.91153(18) 0.0171(9) Uani 1 1 d . . .
C2D C 0.4240(3) 0.2572(3) 0.90529(19) 0.0189(9) Uani 1 1 d . . .
H2D H 0.4838 0.2167 0.8886 0.023 Uiso 1 1 calc R . .
C3D C 0.4109(3) 0.3422(3) 0.9229(2) 0.0230(10) Uani 1 1 d . . .
H3D H 0.4616 0.3588 0.9177 0.028 Uiso 1 1 calc R . .
C4D C 0.3246(3) 0.4028(3) 0.9480(2) 0.0242(10) Uani 1 1 d . . .
C5D C 0.2539(3) 0.3738(3) 0.9563(2) 0.0273(11) Uani 1 1 d . . .
H5D H 0.1946 0.4132 0.9744 0.033 Uiso 1 1 calc R . .
C6D C 0.2668(3) 0.2888(3) 0.9391(2) 0.0247(10) Uani 1 1 d . . .
H6D H 0.2171 0.2707 0.9462 0.030 Uiso 1 1 calc R . .
C7D C 0.3068(3) 0.4995(3) 0.9633(2) 0.0304(11) Uani 1 1 d . . .
C8D C 0.3973(4) 0.5124(4) 0.9584(3) 0.0627(18) Uani 1 1 d . . .
H8D1 H 0.3832 0.5734 0.9711 0.094 Uiso 1 1 calc R . .
H8D2 H 0.4237 0.5088 0.9138 0.094 Uiso 1 1 calc R . .
H8D3 H 0.4427 0.4634 0.9873 0.094 Uiso 1 1 calc R . .
C9D C 0.2409(5) 0.5731(3) 0.9153(3) 0.068(2) Uani 1 1 d . . .
H9D1 H 0.1816 0.5681 0.9187 0.102 Uiso 1 1 calc R . .
H9D2 H 0.2691 0.5640 0.8714 0.102 Uiso 1 1 calc R . .
H9D3 H 0.2294 0.6349 0.9248 0.102 Uiso 1 1 calc R . .
C10D C 0.2642(6) 0.5130(4) 1.0316(3) 0.085(2) Uani 1 1 d . . .
H10J H 0.2042 0.5094 1.0352 0.127 Uiso 1 1 calc R . .
H10K H 0.2542 0.5741 1.0416 0.127 Uiso 1 1 calc R . .
H10L H 0.3068 0.4643 1.0622 0.127 Uiso 1 1 calc R . .
C1E C 0.1491(3) 0.2850(3) 0.77591(19) 0.0195(9) Uani 1 1 d . . .
C2E C 0.1658(3) 0.3522(3) 0.7993(2) 0.0263(10) Uani 1 1 d . . .
H2E H 0.2276 0.3396 0.8085 0.032 Uiso 1 1 calc R . .
C3E C 0.0917(4) 0.4380(3) 0.8093(2) 0.0360(12) Uani 1 1 d . . .
H3E H 0.1040 0.4832 0.8253 0.043 Uiso 1 1 calc R . .
C4E C -0.0002(3) 0.4598(3) 0.7964(2) 0.0327(12) Uani 1 1 d . . .
C5E C -0.0132(3) 0.3949(3) 0.7688(2) 0.0375(12) Uani 1 1 d . . .
H5E H -0.0739 0.4094 0.7561 0.045 Uiso 1 1 calc R . .
C6E C 0.0598(3) 0.3084(3) 0.7587(2) 0.0291(11) Uani 1 1 d . . .
H6E H 0.0480 0.2652 0.7397 0.035 Uiso 1 1 calc R . .
C7E C -0.0817(4) 0.5494(4) 0.8149(3) 0.0528(16) Uani 1 1 d . . .
C8E C -0.0824(5) 0.6320(4) 0.7668(4) 0.112(3) Uani 1 1 d . . .
H8E1 H -0.0284 0.6429 0.7729 0.168 Uiso 1 1 calc R . .
H8E2 H -0.1402 0.6878 0.7741 0.168 Uiso 1 1 calc R . .
H8E3 H -0.0792 0.6179 0.7225 0.168 Uiso 1 1 calc R . .
C9E C -0.0730(4) 0.5624(4) 0.8847(3) 0.074(2) Uani 1 1 d . . .
H9E1 H -0.0655 0.5058 0.9134 0.112 Uiso 1 1 calc R . .
H9E2 H -0.1295 0.6152 0.8985 0.112 Uiso 1 1 calc R . .
H9E3 H -0.0184 0.5744 0.8865 0.112 Uiso 1 1 calc R . .
C10E C -0.1760(4) 0.5451(4) 0.8128(3) 0.0611(18) Uani 1 1 d . . .
H10M H -0.1865 0.5426 0.7682 0.092 Uiso 1 1 calc R . .
H10N H -0.2267 0.6005 0.8289 0.092 Uiso 1 1 calc R . .
H10O H -0.1745 0.4893 0.8399 0.092 Uiso 1 1 calc R . .

loop_
_atom_site_aniso_label
_atom_site_aniso_U_11
_atom_site_aniso_U_22
_atom_site_aniso_U_33
_atom_site_aniso_U_23
_atom_site_aniso_U_13
_atom_site_aniso_U_12
C1S 0.033(3) 0.037(3) 0.046(3) -0.014(3) 0.008(3) -0.011(2)
Cl1 0.0412(8) 0.0482(8) 0.0601(10) 0.0073(7) -0.0052(7) -0.0221(7)
Cl2 0.0585(10) 0.0645(10) 0.0639(10) -0.0049(8) 0.0105(8) -0.0423(8)
Cl3 0.0586(10) 0.0732(10) 0.0507(9) -0.0045(8) -0.0046(8) -0.0378(9)
C2S 0.093(2) 0.083(2) 0.074(2) 0.0028(16) 0.0158(17) -0.0293(19)
Cl4 0.093(2) 0.083(2) 0.074(2) 0.0028(16) 0.0158(17) -0.0293(19)
Cl5 0.093(2) 0.083(2) 0.074(2) 0.0028(16) 0.0158(17) -0.0293(19)
Cl6 0.093(2) 0.083(2) 0.074(2) 0.0028(16) 0.0158(17) -0.0293(19)
C2SA 0.097(3) 0.134(4) 0.167(4) 0.016(3) -0.003(3) -0.047(3)
Cl4A 0.097(3) 0.134(4) 0.167(4) 0.016(3) -0.003(3) -0.047(3)
Cl5A 0.097(3) 0.134(4) 0.167(4) 0.016(3) -0.003(3) -0.047(3)
Cl6A 0.097(3) 0.134(4) 0.167(4) 0.016(3) -0.003(3) -0.047(3)
C3S 0.0811(19) 0.0915(19) 0.089(2) -0.0056(17) -0.0251(15) -0.0476(16)
Cl7 0.0811(19) 0.0915(19) 0.089(2) -0.0056(17) -0.0251(15) -0.0476(16)
Cl8 0.0811(19) 0.0915(19) 0.089(2) -0.0056(17) -0.0251(15) -0.0476(16)
Cl9 0.0811(19) 0.0915(19) 0.089(2) -0.0056(17) -0.0251(15) -0.0476(16)
C3SA 0.059(3) 0.058(2) 0.094(3) -0.001(3) -0.015(2) -0.033(2)
Cl7A 0.059(3) 0.058(2) 0.094(3) -0.001(3) -0.015(2) -0.033(2)
Cl8A 0.059(3) 0.058(2) 0.094(3) -0.001(3) -0.015(2) -0.033(2)
Cl9A 0.059(3) 0.058(2) 0.094(3) -0.001(3) -0.015(2) -0.033(2)
Cl7B 0.048(3) 0.023(2) 0.126(5) 0.005(3) -0.054(3) -0.001(2)
Cl8B 0.048(3) 0.023(2) 0.126(5) 0.005(3) -0.054(3) -0.001(2)
Cl9B 0.048(3) 0.023(2) 0.126(5) 0.005(3) -0.054(3) -0.001(2)
Cu1 0.0351(4) 0.0231(3) 0.0318(4) 0.0010(3) -0.0023(3) -0.0182(3)
P1 0.0339(7) 0.0239(6) 0.0257(7) -0.0001(5) -0.0012(6) -0.0176(6)
C1 0.025(3) 0.017(2) 0.023(3) -0.0122(19) 0.006(2) -0.007(2)
C2 0.026(3) 0.022(2) 0.015(2) -0.0100(18) 0.0072(19) -0.010(2)
C3 0.027(3) 0.024(2) 0.019(2) -0.0088(19) 0.000(2) -0.014(2)
C4 0.032(3) 0.023(2) 0.022(3) -0.009(2) 0.000(2) -0.018(2)
C5 0.028(3) 0.020(2) 0.031(3) -0.013(2) 0.003(2) -0.013(2)
C6 0.033(3) 0.018(2) 0.026(3) -0.0070(19) 0.003(2) -0.015(2)
C7 0.034(3) 0.014(2) 0.026(3) -0.0041(19) 0.002(2) -0.012(2)
C8 0.026(3) 0.013(2) 0.031(3) -0.0038(19) 0.000(2) -0.006(2)
C9 0.024(3) 0.015(2) 0.025(3) -0.0064(19) 0.003(2) -0.0037(19)
C10 0.018(2) 0.020(2) 0.024(3) -0.0065(19) 0.004(2) -0.0042(19)
C11 0.014(2) 0.019(2) 0.021(2) -0.0076(18) 0.0071(19) -0.0030(18)
C12 0.020(2) 0.026(2) 0.015(2) -0.0088(18) 0.0067(19) -0.011(2)
C13 0.023(2) 0.024(2) 0.012(2) -0.0076(18) 0.0034(19) -0.013(2)
C14 0.027(3) 0.023(2) 0.011(2) -0.0022(18) 0.0012(19) -0.015(2)
C15 0.027(3) 0.030(2) 0.010(2) -0.0094(19) 0.0027(19) -0.016(2)
C16 0.026(3) 0.029(2) 0.014(2) -0.0030(19) -0.0033(19) -0.016(2)
C17 0.022(2) 0.029(2) 0.024(3) -0.002(2) -0.005(2) -0.018(2)
C18 0.031(3) 0.025(2) 0.024(3) -0.008(2) -0.002(2) -0.019(2)
C19 0.032(3) 0.025(2) 0.026(3) -0.006(2) 0.001(2) -0.021(2)
C20 0.031(3) 0.019(2) 0.025(3) -0.0018(19) 0.003(2) -0.019(2)
C21 0.033(3) 0.025(2) 0.021(3) -0.0019(19) 0.004(2) -0.022(2)
C22 0.029(3) 0.015(2) 0.025(3) 0.0019(19) 0.000(2) -0.012(2)
C23 0.026(3) 0.016(2) 0.019(2) 0.0023(18) 0.002(2) -0.008(2)
C24 0.021(2) 0.014(2) 0.018(2) 0.0036(18) -0.0039(19) -0.0036(19)
C25 0.021(2) 0.012(2) 0.022(3) -0.0017(18) -0.001(2) -0.0021(18)
C26 0.017(2) 0.016(2) 0.027(3) 0.0012(19) -0.001(2) -0.0044(19)
C27 0.011(2) 0.019(2) 0.024(3) -0.0018(19) -0.0036(19) -0.0042(18)
C28 0.008(2) 0.019(2) 0.020(2) -0.0036(18) 0.0019(17) -0.0048(18)
C29 0.012(2) 0.017(2) 0.025(3) -0.0033(18) 0.0023(19) -0.0060(18)
C30 0.017(2) 0.020(2) 0.017(2) -0.0060(18) 0.0046(18) -0.0083(19)
C31 0.014(2) 0.018(2) 0.017(2) -0.0032(17) 0.0029(18) -0.0080(18)
C32 0.016(2) 0.017(2) 0.015(2) -0.0049(17) 0.0025(18) -0.0077(18)
C33 0.017(2) 0.020(2) 0.019(2) -0.0037(18) 0.0024(18) -0.0104(19)
C34 0.014(2) 0.021(2) 0.019(2) 0.0005(18) -0.0032(18) -0.0090(19)
C35 0.012(2) 0.018(2) 0.020(2) 0.0006(18) -0.0031(18) -0.0040(18)
C36 0.013(2) 0.023(2) 0.025(3) -0.0045(19) -0.0024(19) -0.0072(19)
C37 0.016(2) 0.029(2) 0.023(3) -0.003(2) 0.0001(19) -0.014(2)
C38 0.021(2) 0.028(2) 0.028(3) -0.002(2) 0.000(2) -0.019(2)
C39 0.019(2) 0.024(2) 0.026(3) -0.0037(19) 0.007(2) -0.016(2)
C40 0.024(3) 0.023(2) 0.021(2) 0.0019(19) 0.001(2) -0.017(2)
C41 0.021(2) 0.020(2) 0.016(2) -0.0038(18) 0.0081(19) -0.011(2)
C42 0.027(3) 0.019(2) 0.014(2) 0.0013(17) 0.0000(19) -0.014(2)
C43 0.025(3) 0.025(2) 0.010(2) -0.0006(18) -0.0011(19) -0.013(2)
C44 0.024(3) 0.018(2) 0.016(2) 0.0034(18) -0.0061(19) -0.009(2)
C45 0.018(2) 0.019(2) 0.018(2) -0.0006(18) -0.0051(19) -0.0073(19)
C46 0.018(2) 0.019(2) 0.017(2) -0.0024(18) -0.0053(19) -0.0089(19)
C47 0.018(2) 0.018(2) 0.015(2) -0.0026(17) -0.0003(18) -0.0095(18)
C48 0.015(2) 0.018(2) 0.019(2) -0.0008(18) 0.0009(18) -0.0094(19)
C49 0.021(2) 0.013(2) 0.015(2) 0.0000(17) -0.0005(18) -0.0103(18)
C50 0.018(2) 0.014(2) 0.019(2) -0.0012(17) -0.0006(18) -0.0092(18)
C51 0.015(2) 0.019(2) 0.015(2) -0.0032(17) 0.0004(18) -0.0077(18)
C52 0.015(2) 0.015(2) 0.019(2) -0.0075(17) 0.0067(18) -0.0042(18)
C53 0.013(2) 0.024(2) 0.021(2) -0.0066(19) 0.0079(18) -0.0085(19)
C54 0.018(2) 0.026(2) 0.021(2) -0.0063(19) 0.0076(19) -0.012(2)
C55 0.018(2) 0.022(2) 0.015(2) -0.0039(18) 0.0060(18) -0.0092(19)
C56 0.020(2) 0.020(2) 0.013(2) -0.0048(17) 0.0059(18) -0.0111(19)
C57 0.020(2) 0.018(2) 0.015(2) -0.0041(17) 0.0015(18) -0.0102(19)
C58 0.018(2) 0.019(2) 0.014(2) -0.0034(17) -0.0036(18) -0.0095(19)
C59 0.022(2) 0.016(2) 0.013(2) -0.0019(17) -0.0004(18) -0.0099(19)
C60 0.016(2) 0.014(2) 0.019(2) -0.0093(17) 0.0069(19) -0.0044(18)
C61 0.035(3) 0.024(2) 0.027(3) 0.003(2) -0.003(2) -0.018(2)
C62 0.033(3) 0.029(3) 0.030(3) -0.002(2) -0.003(2) -0.014(2)
C63 0.052(4) 0.027(3) 0.039(3) -0.003(2) -0.011(3) -0.018(3)
C64 0.053(4) 0.035(3) 0.051(4) 0.011(3) -0.016(3) -0.032(3)
C65 0.048(4) 0.061(4) 0.036(3) 0.012(3) -0.003(3) -0.040(3)
C66 0.046(3) 0.044(3) 0.020(3) 0.005(2) -0.002(2) -0.030(3)
C67 0.036(3) 0.025(2) 0.025(3) 0.000(2) 0.001(2) -0.015(2)
C68 0.044(3) 0.026(3) 0.050(3) 0.001(2) -0.013(3) -0.017(3)
C69 0.054(4) 0.021(3) 0.060(4) -0.004(3) -0.011(3) -0.015(3)
C70 0.046(4) 0.029(3) 0.044(3) -0.003(2) -0.001(3) -0.009(3)
C71 0.036(3) 0.047(3) 0.049(4) -0.006(3) -0.005(3) -0.019(3)
C72 0.042(3) 0.025(3) 0.043(3) -0.003(2) -0.004(3) -0.018(3)
C73 0.039(3) 0.029(3) 0.022(3) 0.003(2) -0.004(2) -0.020(2)
C74 0.088(5) 0.039(3) 0.033(3) 0.000(3) 0.002(3) -0.034(3)
C75 0.111(6) 0.057(4) 0.031(4) 0.013(3) -0.001(3) -0.050(4)
C76 0.067(4) 0.065(4) 0.023(3) -0.001(3) 0.000(3) -0.037(3)
C77 0.041(3) 0.056(4) 0.028(3) -0.011(3) -0.002(3) -0.020(3)
C78 0.031(3) 0.037(3) 0.025(3) 0.000(2) -0.005(2) -0.015(2)
C1A 0.016(2) 0.024(2) 0.018(2) -0.0014(19) -0.0021(19) -0.0102(19)
C2A 0.025(3) 0.026(2) 0.017(2) -0.0041(19) 0.002(2) -0.010(2)
C3A 0.023(3) 0.026(2) 0.023(3) -0.003(2) -0.001(2) -0.006(2)
C4A 0.026(3) 0.036(3) 0.024(3) 0.006(2) 0.002(2) -0.004(2)
C5A 0.030(3) 0.050(3) 0.019(3) -0.005(2) 0.005(2) -0.004(3)
C6A 0.026(3) 0.029(3) 0.021(3) -0.002(2) 0.000(2) -0.003(2)
C7A 0.037(4) 0.057(4) 0.033(3) 0.010(3) 0.002(3) 0.005(3)
C8A 0.048(4) 0.128(7) 0.054(5) 0.037(4) -0.020(4) -0.014(4)
C9A 0.125(7) 0.043(4) 0.064(5) 0.012(3) 0.017(4) -0.019(4)
C10A 0.049(4) 0.055(4) 0.033(3) 0.009(3) 0.002(3) -0.006(3)
C1B 0.017(2) 0.018(2) 0.022(3) -0.0048(18) 0.0025(19) -0.0073(19)
C2B 0.026(3) 0.036(3) 0.021(3) -0.008(2) 0.005(2) -0.020(2)
C3B 0.028(3) 0.047(3) 0.018(3) -0.006(2) 0.001(2) -0.023(2)
C4B 0.020(2) 0.031(3) 0.020(3) 0.001(2) 0.001(2) -0.014(2)
C5B 0.026(3) 0.033(3) 0.026(3) -0.001(2) -0.003(2) -0.019(2)
C6B 0.024(3) 0.029(2) 0.017(2) -0.0015(19) 0.000(2) -0.011(2)
C7B 0.035(3) 0.049(3) 0.017(3) -0.002(2) 0.001(2) -0.030(3)
C8B 0.063(4) 0.087(4) 0.029(3) 0.004(3) 0.001(3) -0.058(4)
C9B 0.048(3) 0.054(3) 0.040(3) 0.005(3) 0.000(3) -0.035(3)
C10B 0.034(3) 0.067(4) 0.036(3) -0.002(3) 0.004(2) -0.035(3)
C1C 0.022(2) 0.026(2) 0.019(2) -0.0064(19) 0.0013(19) -0.016(2)
C2C 0.023(2) 0.022(2) 0.020(2) -0.0042(19) -0.0031(19) -0.009(2)
C3C 0.028(3) 0.028(2) 0.027(3) -0.004(2) 0.004(2) -0.019(2)
C4C 0.019(2) 0.028(2) 0.031(3) -0.009(2) 0.004(2) -0.013(2)
C5C 0.021(3) 0.031(3) 0.034(3) -0.003(2) -0.010(2) -0.011(2)
C6C 0.024(3) 0.025(2) 0.031(3) -0.001(2) -0.003(2) -0.013(2)
C7C 0.023(3) 0.034(3) 0.054(3) -0.013(2) 0.005(2) -0.019(2)
C8C 0.046(4) 0.080(4) 0.067(4) -0.019(3) 0.017(3) -0.051(3)
C9C 0.033(3) 0.036(3) 0.069(4) -0.013(3) -0.010(3) -0.019(3)
C10C 0.023(3) 0.042(3) 0.097(5) -0.018(3) -0.015(3) -0.016(3)
C1D 0.026(2) 0.018(2) 0.009(2) 0.0000(17) -0.0021(18) -0.011(2)
C2D 0.019(2) 0.017(2) 0.015(2) -0.0015(17) 0.0011(18) -0.0038(19)
C3D 0.031(3) 0.019(2) 0.023(3) 0.0007(19) -0.002(2) -0.016(2)
C4D 0.033(3) 0.019(2) 0.021(3) -0.0033(19) 0.000(2) -0.012(2)
C5D 0.025(3) 0.019(2) 0.037(3) -0.010(2) 0.003(2) -0.008(2)
C6D 0.026(3) 0.026(2) 0.025(3) -0.008(2) 0.005(2) -0.014(2)
C7D 0.044(3) 0.018(2) 0.033(3) -0.005(2) 0.001(2) -0.016(2)
C8D 0.062(4) 0.037(3) 0.105(5) -0.023(3) -0.003(4) -0.032(3)
C9D 0.087(5) 0.019(3) 0.099(5) 0.004(3) -0.031(4) -0.022(3)
C10D 0.149(7) 0.061(4) 0.072(5) -0.045(4) 0.047(5) -0.071(5)
C1E 0.018(2) 0.020(2) 0.016(2) 0.0000(18) 0.0031(19) -0.0058(19)
C2E 0.021(3) 0.024(2) 0.027(3) -0.001(2) -0.001(2) -0.005(2)
C3E 0.046(3) 0.024(3) 0.035(3) -0.005(2) -0.003(3) -0.012(2)
C4E 0.027(3) 0.022(2) 0.031(3) 0.002(2) 0.005(2) 0.003(2)
C5E 0.018(3) 0.035(3) 0.047(3) 0.001(2) -0.001(2) -0.002(2)
C6E 0.025(3) 0.031(3) 0.027(3) 0.000(2) 0.000(2) -0.009(2)
C7E 0.049(4) 0.031(3) 0.051(4) 0.000(3) 0.015(3) 0.002(3)
C8E 0.098(6) 0.024(3) 0.148(8) 0.013(4) 0.076(5) 0.007(4)
C9E 0.066(5) 0.065(4) 0.099(6) -0.052(4) 0.034(4) -0.029(4)
C10E 0.035(4) 0.055(4) 0.056(4) -0.001(3) 0.013(3) 0.009(3)

loop_
_atom_type_symbol
_atom_type_description
_atom_type_scat_dispersion_real
_atom_type_scat_dispersion_imag
_atom_type_scat_source
C C 0.0033 0.0016 'International Tables Vol C Tables 4.2.6.8 and 6.1.1.4'
H H 0.0000 0.0000 'International Tables Vol C Tables 4.2.6.8 and 6.1.1.4'
P P 0.1023 0.0942 'International Tables Vol C Tables 4.2.6.8 and 6.1.1.4'
Cu Cu 0.3201 1.2651 'International Tables Vol C Tables 4.2.6.8 and 6.1.1.4'
Cl Cl 0.1484 0.1585 'International Tables Vol C Tables 4.2.6.8 and 6.1.1.4'

loop_
_geom_angle_atom_site_label_1
_geom_angle_atom_site_label_2
_geom_angle_atom_site_label_3
_geom_angle
Cl3 C1S Cl2 110.5(3)
Cl3 C1S Cl1 111.1(3)
Cl2 C1S Cl1 111.6(3)
Cl3 C1S H1S 107.8
Cl2 C1S H1S 107.8
Cl1 C1S H1S 107.8
Cl4 C2S Cl6 100.6(7)
Cl4 C2S Cl5 110.3(7)
Cl6 C2S Cl5 106.9(7)
Cl4 C2S H2S 112.7
Cl6 C2S H2S 112.7
Cl5 C2S H2S 112.7
Cl6A C2SA Cl4A 100.9(9)
Cl6A C2SA Cl5A 101.5(9)
Cl4A C2SA Cl5A 94.7(8)
Cl6A C2SA H2SA 118.5
Cl4A C2SA H2SA 118.5
Cl5A C2SA H2SA 118.5
Cl7 C3S Cl8 114.0(7)
Cl7 C3S Cl9 110.0(8)
Cl8 C3S Cl9 108.6(6)
Cl7 C3S H3S 108.0
Cl8 C3S H3S 108.0
Cl9 C3S H3S 108.0
Cl7A C3SA Cl9A 122.9(8)
Cl7A C3SA Cl8A 93.6(6)
Cl9A C3SA Cl8A 109.3(7)
Cl7A C3SA H3SA 109.8
Cl9A C3SA H3SA 109.8
Cl8A C3SA H3SA 109.8
P1 Cu1 C50 151.59(11)
P1 Cu1 C32 142.58(11)
P1 Cu1 C49 155.21(10)
C50 Cu1 C49 37.26(13)
C32 Cu1 C49 61.40(14)
P1 Cu1 C31 140.53(10)
C50 Cu1 C31 61.29(14)
C49 Cu1 C31 59.86(14)
P1 Cu1 C48 147.12(10)
C50 Cu1 C48 60.90(14)
C32 Cu1 C48 60.26(14)
C67 P1 C61 104.0(2)
C67 P1 C73 100.7(2)
C61 P1 C73 104.5(2)
C67 P1 Cu1 116.52(15)
C61 P1 Cu1 117.17(14)
C73 P1 Cu1 112.05(14)
C9 C1 C2 119.8(4)
C9 C1 C5 119.1(4)
C2 C1 C5 108.6(4)
C12 C2 C3 118.5(4)
C12 C2 C1 120.5(4)
C3 C2 C1 108.2(4)
C15 C3 C2 119.1(4)
C15 C3 C4 120.5(4)
C2 C3 C4 107.7(4)
C18 C4 C5 119.6(4)
C18 C4 C3 119.8(4)
C5 C4 C3 108.6(4)
C6 C5 C4 120.5(4)
C6 C5 C1 120.8(4)
C4 C5 C1 106.9(4)
C5 C6 C7 120.1(4)
C5 C6 C20 119.9(4)
C7 C6 C20 107.7(4)
C8 C7 C22 119.6(4)
C8 C7 C6 119.8(4)
C22 C7 C6 108.3(4)
C7 C8 C25 120.4(4)
C7 C8 C9 120.1(4)
C25 C8 C9 107.7(3)
C1 C9 C8 120.2(4)
C1 C9 C10 119.7(4)
C8 C9 C10 107.8(4)
C11 C10 C26 119.3(4)
C11 C10 C9 120.4(4)
C26 C10 C9 108.0(4)
C10 C11 C29 121.1(4)
C10 C11 C12 119.7(4)
C29 C11 C12 108.7(4)
C2 C12 C13 121.6(4)
C2 C12 C11 119.9(4)
C13 C12 C11 109.2(3)
C14 C13 C12 119.6(3)
C14 C13 C30 124.2(4)
C12 C13 C30 109.4(3)
C13 C14 C15 119.3(4)
C13 C14 C33 124.7(3)
C15 C14 C33 109.4(3)
C3 C15 C14 121.7(4)
C3 C15 C16 120.0(4)
C14 C15 C16 108.5(3)
C17 C16 C34 121.5(4)
C17 C16 C15 119.5(4)
C34 C16 C15 109.1(3)
C16 C17 C37 118.6(4)
C16 C17 C18 120.6(4)
C37 C17 C18 108.1(4)
C4 C18 C19 120.4(4)
C4 C18 C17 119.5(4)
C19 C18 C17 108.0(4)
C20 C19 C18 119.7(4)
C20 C19 C38 120.0(4)
C18 C19 C38 108.1(4)
C19 C20 C21 119.5(4)
C19 C20 C6 119.9(4)
C21 C20 C6 108.4(4)
C40 C21 C20 120.4(4)
C40 C21 C22 119.9(4)
C20 C21 C22 107.5(4)
C23 C22 C7 120.4(4)
C23 C22 C21 119.6(4)
C7 C22 C21 108.0(4)
C22 C23 C42 120.1(4)
C22 C23 C24 119.5(4)
C42 C23 C24 108.0(3)
C25 C24 C44 120.7(4)
C25 C24 C23 120.3(4)
C44 C24 C23 107.6(4)
C24 C25 C8 119.8(4)
C24 C25 C26 119.7(4)
C8 C25 C26 107.7(4)
C27 C26 C10 119.2(4)
C27 C26 C25 119.9(4)
C10 C26 C25 108.7(4)
C26 C27 C28 121.1(4)
C26 C27 C45 120.2(4)
C28 C27 C45 108.8(3)
C29 C28 C27 119.5(4)
C29 C28 C47 124.4(4)
C27 C28 C47 109.6(3)
C28 C29 C11 119.6(4)
C28 C29 C30 124.3(4)
C11 C29 C30 109.9(3)
C31 C30 C1B 115.5(3)
C31 C30 C29 106.2(3)
C1B C30 C29 111.8(3)
C31 C30 C13 106.4(3)
C1B C30 C13 115.6(3)
C29 C30 C13 99.9(3)
C32 C31 C48 108.0(3)
C32 C31 C30 124.1(3)
C48 C31 C30 124.3(4)
C32 C31 Cu1 68.3(2)
C48 C31 Cu1 73.3(2)
C30 C31 Cu1 141.0(3)
C31 C32 C50 108.3(3)
C31 C32 C33 124.5(3)
C50 C32 C33 123.5(3)
C31 C32 Cu1 75.5(2)
C50 C32 Cu1 69.9(2)
C33 C32 Cu1 137.6(3)
C32 C33 C1A 115.9(3)
C32 C33 C34 106.1(3)
C1A C33 C34 111.0(3)
C32 C33 C14 106.0(3)
C1A C33 C14 116.0(3)
C34 C33 C14 100.3(3)
C35 C34 C16 120.2(4)
C35 C34 C33 124.8(3)
C16 C34 C33 109.6(3)
C34 C35 C36 119.2(3)
C34 C35 C51 124.6(3)
C36 C35 C51 109.4(3)
C37 C36 C53 119.9(4)
C37 C36 C35 121.4(4)
C53 C36 C35 108.5(3)
C36 C37 C17 119.0(4)
C36 C37 C38 119.9(4)
C17 C37 C38 108.1(4)
C39 C38 C19 120.0(4)
C39 C38 C37 120.2(4)
C19 C38 C37 107.7(4)
C38 C39 C40 119.9(4)
C38 C39 C54 119.8(4)
C40 C39 C54 107.8(4)
C21 C40 C39 120.1(4)
C21 C40 C41 120.3(4)
C39 C40 C41 108.1(3)
C42 C41 C55 119.9(3)
C42 C41 C40 119.9(4)
C55 C41 C40 107.8(4)
C41 C42 C23 120.2(4)
C41 C42 C43 119.5(4)
C23 C42 C43 107.7(3)
C57 C43 C44 119.1(4)
C57 C43 C42 120.4(4)
C44 C43 C42 107.9(3)
C45 C44 C43 119.0(4)
C45 C44 C24 119.7(4)
C43 C44 C24 108.8(3)
C44 C45 C46 121.7(4)
C44 C45 C27 119.8(3)
C46 C45 C27 108.5(3)
C58 C46 C45 119.1(4)
C58 C46 C47 125.4(4)
C45 C46 C47 109.8(3)
C48 C47 C1C 119.1(3)
C48 C47 C46 106.3(3)
C1C C47 C46 111.7(3)
C48 C47 C28 106.5(3)
C1C C47 C28 111.1(3)
C46 C47 C28 100.3(3)
C49 C48 C31 108.1(3)
C49 C48 C47 123.6(4)
C31 C48 C47 124.0(4)
C49 C48 Cu1 69.8(2)
C31 C48 Cu1 71.2(2)
C47 C48 Cu1 143.2(2)
C48 C49 C50 108.2(3)
C48 C49 C59 124.9(4)
C50 C49 C59 123.4(3)
C48 C49 Cu1 74.7(2)
C50 C49 Cu1 67.9(2)
C59 C49 Cu1 139.9(3)
C32 C50 C49 107.3(3)
C32 C50 C51 123.8(3)
C49 C50 C51 124.0(3)
C32 C50 Cu1 72.5(2)
C49 C50 Cu1 74.8(2)
C51 C50 Cu1 138.0(3)
C50 C51 C1E 118.3(3)
C50 C51 C35 107.0(3)
C1E C51 C35 114.8(3)
C50 C51 C52 106.3(3)
C1E C51 C52 108.2(3)
C35 C51 C52 100.5(3)
C60 C52 C53 120.1(4)
C60 C52 C51 125.1(3)
C53 C52 C51 109.3(3)
C54 C53 C52 120.9(4)
C54 C53 C36 120.3(4)
C52 C53 C36 109.1(3)
C53 C54 C55 119.4(4)
C53 C54 C39 119.9(4)
C55 C54 C39 108.1(4)
C56 C55 C54 118.7(4)
C56 C55 C41 120.3(4)
C54 C55 C41 108.1(3)
C55 C56 C60 121.3(4)
C55 C56 C57 120.2(4)
C60 C56 C57 108.6(3)
C43 C57 C58 121.3(4)
C43 C57 C56 119.7(3)
C58 C57 C56 109.0(3)
C46 C58 C57 119.6(4)
C46 C58 C59 123.7(4)
C57 C58 C59 109.4(3)
C49 C59 C1D 113.0(3)
C49 C59 C60 107.0(3)
C1D C59 C60 114.8(3)
C49 C59 C58 106.3(3)
C1D C59 C58 114.3(3)
C60 C59 C58 100.3(3)
C52 C60 C56 119.4(3)
C52 C60 C59 124.0(4)
C56 C60 C59 109.9(3)
C66 C61 C62 119.0(4)
C66 C61 P1 121.8(4)
C62 C61 P1 119.3(3)
C63 C62 C61 120.2(5)
C63 C62 H62 119.9
C61 C62 H62 119.9
C64 C63 C62 120.7(5)
C64 C63 H63 119.6
C62 C63 H63 119.6
C63 C64 C65 119.5(5)
C63 C64 H64 120.3
C65 C64 H64 120.3
C66 C65 C64 119.9(5)
C66 C65 H65 120.0
C64 C65 H65 120.0
C65 C66 C61 120.7(5)
C65 C66 H66 119.7
C61 C66 H66 119.7
C72 C67 C68 118.4(4)
C72 C67 P1 116.6(3)
C68 C67 P1 124.9(4)
C69 C68 C67 120.2(5)
C69 C68 H68 119.9
C67 C68 H68 119.9
C68 C69 C70 120.9(5)
C68 C69 H69 119.6
C70 C69 H69 119.6
C69 C70 C71 119.3(5)
C69 C70 H70 120.3
C71 C70 H70 120.3
C70 C71 C72 120.1(5)
C70 C71 H71 120.0
C72 C71 H71 120.0
C67 C72 C71 121.1(4)
C67 C72 H72 119.4
C71 C72 H72 119.4
C78 C73 C74 119.0(4)
C78 C73 P1 120.5(3)
C74 C73 P1 120.5(4)
C73 C74 C75 119.7(5)
C73 C74 H74 120.1
C75 C74 H74 120.1
C76 C75 C74 121.0(5)
C76 C75 H75 119.5
C74 C75 H75 119.5
C77 C76 C75 119.0(5)
C77 C76 H76 120.5
C75 C76 H76 120.5
C76 C77 C78 120.8(5)
C76 C77 H77 119.6
C78 C77 H77 119.6
C73 C78 C77 120.5(5)
C73 C78 H78 119.7
C77 C78 H78 119.7
C6A C1A C2A 117.0(4)
C6A C1A C33 124.0(4)
C2A C1A C33 119.0(4)
C3A C2A C1A 121.3(4)
C3A C2A H2A 119.3
C1A C2A H2A 119.3
C2A C3A C4A 121.7(4)
C2A C3A H3A 119.2
C4A C3A H3A 119.2
C5A C4A C3A 116.1(4)
C5A C4A C7A 124.5(4)
C3A C4A C7A 119.4(4)
C4A C5A C6A 122.4(4)
C4A C5A H5A 118.8
C6A C5A H5A 118.8
C1A C6A C5A 121.6(4)
C1A C6A H6A 119.2
C5A C6A H6A 119.2
C8A C7A C10A 114.3(5)
C8A C7A C4A 110.5(5)
C10A C7A C4A 112.6(4)
C8A C7A C9A 105.9(5)
C10A C7A C9A 103.6(5)
C4A C7A C9A 109.4(5)
C7A C8A H8A1 109.5
C7A C8A H8A2 109.5
H8A1 C8A H8A2 109.5
C7A C8A H8A3 109.5
H8A1 C8A H8A3 109.5
H8A2 C8A H8A3 109.5
C7A C9A H9A1 109.5
C7A C9A H9A2 109.5
H9A1 C9A H9A2 109.5
C7A C9A H9A3 109.5
H9A1 C9A H9A3 109.5
H9A2 C9A H9A3 109.5
C7A C10A H10A 109.5
C7A C10A H10B 109.5
H10A C10A H10B 109.5
C7A C10A H10C 109.5
H10A C10A H10C 109.5
H10B C10A H10C 109.5
C2B C1B C6B 117.5(4)
C2B C1B C30 123.5(3)
C6B C1B C30 119.0(4)
C1B C2B C3B 120.8(4)
C1B C2B H2B 119.6
C3B C2B H2B 119.6
C4B C3B C2B 122.2(4)
C4B C3B H3B 118.9
C2B C3B H3B 118.9
C3B C4B C5B 116.3(4)
C3B C4B C7B 124.2(4)
C5B C4B C7B 119.6(4)
C6B C5B C4B 121.8(4)
C6B C5B H5B 119.1
C4B C5B H5B 119.1
C5B C6B C1B 121.4(4)
C5B C6B H6B 119.3
C1B C6B H6B 119.3
C8B C7B C9B 108.4(4)
C8B C7B C4B 111.6(4)
C9B C7B C4B 109.8(4)
C8B C7B C10B 108.2(4)
C9B C7B C10B 109.7(4)
C4B C7B C10B 109.1(4)
C7B C8B H8B1 109.5
C7B C8B H8B2 109.5
H8B1 C8B H8B2 109.5
C7B C8B H8B3 109.5
H8B1 C8B H8B3 109.5
H8B2 C8B H8B3 109.5
C7B C9B H9B1 109.5
C7B C9B H9B2 109.5
H9B1 C9B H9B2 109.5
C7B C9B H9B3 109.5
H9B1 C9B H9B3 109.5
H9B2 C9B H9B3 109.5
C7B C10B H10D 109.5
C7B C10B H10E 109.5
H10D C10B H10E 109.5
C7B C10B H10F 109.5
H10D C10B H10F 109.5
H10E C10B H10F 109.5
C2C C1C C6C 117.2(4)
C2C C1C C47 123.3(4)
C6C C1C C47 119.4(4)
C3C C2C C1C 121.0(4)
C3C C2C H2C 119.5
C1C C2C H2C 119.5
C2C C3C C4C 121.6(4)
C2C C3C H3C 119.2
C4C C3C H3C 119.2
C5C C4C C3C 117.2(4)
C5C C4C C7C 123.3(4)
C3C C4C C7C 119.5(4)
C6C C5C C4C 121.6(4)
C6C C5C H5C 119.2
C4C C5C H5C 119.2
C5C C6C C1C 121.4(4)
C5C C6C H6C 119.3
C1C C6C H6C 119.3
C4C C7C C10C 112.2(4)
C4C C7C C9C 109.1(4)
C10C C7C C9C 108.8(4)
C4C C7C C8C 109.1(4)
C10C C7C C8C 108.3(4)
C9C C7C C8C 109.4(4)
C7C C8C H8C1 109.5
C7C C8C H8C2 109.5
H8C1 C8C H8C2 109.5
C7C C8C H8C3 109.5
H8C1 C8C H8C3 109.5
H8C2 C8C H8C3 109.5
C7C C9C H9C1 109.5
C7C C9C H9C2 109.5
H9C1 C9C H9C2 109.5
C7C C9C H9C3 109.5
H9C1 C9C H9C3 109.5
H9C2 C9C H9C3 109.5
C7C C10C H10G 109.5
C7C C10C H10H 109.5
H10G C10C H10H 109.5
C7C C10C H10I 109.5
H10G C10C H10I 109.5
H10H C10C H10I 109.5
C2D C1D C6D 118.2(4)
C2D C1D C59 120.2(4)
C6D C1D C59 121.5(3)
C1D C2D C3D 121.6(4)
C1D C2D H2D 119.2
C3D C2D H2D 119.2
C4D C3D C2D 120.8(4)
C4D C3D H3D 119.6
C2D C3D H3D 119.6
C5D C4D C3D 117.1(4)
C5D C4D C7D 121.2(4)
C3D C4D C7D 121.6(4)
C4D C5D C6D 122.3(4)
C4D C5D H5D 118.9
C6D C5D H5D 118.9
C1D C6D C5D 120.0(4)
C1D C6D H6D 120.0
C5D C6D H6D 120.0
C9D C7D C10D 110.1(5)
C9D C7D C4D 109.1(4)
C10D C7D C4D 109.6(4)
C9D C7D C8D 107.8(4)
C10D C7D C8D 107.8(5)
C4D C7D C8D 112.4(4)
C7D C8D H8D1 109.5
C7D C8D H8D2 109.5
H8D1 C8D H8D2 109.5
C7D C8D H8D3 109.5
H8D1 C8D H8D3 109.5
H8D2 C8D H8D3 109.5
C7D C9D H9D1 109.5
C7D C9D H9D2 109.5
H9D1 C9D H9D2 109.5
C7D C9D H9D3 109.5
H9D1 C9D H9D3 109.5
H9D2 C9D H9D3 109.5
C7D C10D H10J 109.5
C7D C10D H10K 109.5
H10J C10D H10K 109.5
C7D C10D H10L 109.5
H10J C10D H10L 109.5
H10K C10D H10L 109.5
C6E C1E C2E 118.3(4)
C6E C1E C51 120.7(4)
C2E C1E C51 120.2(4)
C3E C2E C1E 119.8(4)
C3E C2E H2E 120.1
C1E C2E H2E 120.1
C2E C3E C4E 122.1(4)
C2E C3E H3E 118.9
C4E C3E H3E 118.9
C5E C4E C3E 116.6(4)
C5E C4E C7E 122.2(5)
C3E C4E C7E 121.2(5)
C4E C5E C6E 122.1(5)
C4E C5E H5E 119.0
C6E C5E H5E 119.0
C1E C6E C5E 120.7(4)
C1E C6E H6E 119.6
C5E C6E H6E 119.6
C4E C7E C8E 109.3(4)
C4E C7E C9E 109.6(5)
C8E C7E C9E 111.5(6)
C4E C7E C10E 110.9(5)
C8E C7E C10E 108.3(5)
C9E C7E C10E 107.3(5)
C7E C8E H8E1 109.5
C7E C8E H8E2 109.5
H8E1 C8E H8E2 109.5
C7E C8E H8E3 109.5
H8E1 C8E H8E3 109.5
H8E2 C8E H8E3 109.5
C7E C9E H9E1 109.5
C7E C9E H9E2 109.5
H9E1 C9E H9E2 109.5
C7E C9E H9E3 109.5
H9E1 C9E H9E3 109.5
H9E2 C9E H9E3 109.5
C7E C10E H10M 109.5
C7E C10E H10N 109.5
H10M C10E H10N 109.5
C7E C10E H10O 109.5
H10M C10E H10O 109.5
H10N C10E H10O 109.5

loop_
_geom_bond_atom_site_label_1
_geom_bond_atom_site_label_2
_geom_bond_distance
C1S Cl3 1.747(5)
C1S Cl2 1.753(5)
C1S Cl1 1.753(5)
C1S H1S 1.0000
C2S Cl4 1.710(11)
C2S Cl6 1.853(12)
C2S Cl5 1.870(12)
C2S H2S 1.0000
C2SA Cl6A 1.718(14)
C2SA Cl4A 1.792(13)
C2SA Cl5A 1.941(14)
C2SA H2SA 1.0000
C3S Cl7 1.685(12)
C3S Cl8 1.772(11)
C3S Cl9 1.801(12)
C3S H3S 1.0000
C3SA Cl7A 1.685(12)
C3SA Cl9A 1.719(11)
C3SA Cl8A 1.851(11)
C3SA H3SA 1.0000
Cu1 P1 2.1570(12)
Cu1 C50 2.190(4)
Cu1 C32 2.224(4)
Cu1 C49 2.281(4)
Cu1 C31 2.318(4)
Cu1 C48 2.345(4)
P1 C67 1.829(5)
P1 C61 1.829(4)
P1 C73 1.829(5)
C1 C9 1.390(6)
C1 C2 1.446(6)
C1 C5 1.451(6)
C2 C12 1.401(5)
C2 C3 1.437(6)
C3 C15 1.388(6)
C3 C4 1.453(5)
C4 C18 1.394(6)
C4 C5 1.448(6)
C5 C6 1.386(6)
C6 C7 1.442(6)
C6 C20 1.456(6)
C7 C8 1.390(6)
C7 C22 1.442(6)
C8 C25 1.451(6)
C8 C9 1.455(6)
C9 C10 1.461(5)
C10 C11 1.392(5)
C10 C26 1.428(6)
C11 C29 1.430(5)
C11 C12 1.444(6)
C12 C13 1.434(6)
C13 C14 1.369(5)
C13 C30 1.552(5)
C14 C15 1.441(5)
C14 C33 1.551(5)
C15 C16 1.452(6)
C16 C17 1.396(5)
C16 C34 1.430(5)
C17 C37 1.443(6)
C17 C18 1.455(6)
C18 C19 1.447(6)
C19 C20 1.397(6)
C19 C38 1.453(6)
C20 C21 1.437(6)
C21 C40 1.392(6)
C21 C22 1.461(6)
C22 C23 1.399(6)
C23 C42 1.448(5)
C23 C24 1.451(6)
C24 C25 1.381(6)
C24 C44 1.449(5)
C25 C26 1.456(5)
C26 C27 1.386(5)
C27 C28 1.437(5)
C27 C45 1.454(6)
C28 C29 1.372(5)
C28 C47 1.555(5)
C29 C30 1.549(6)
C30 C31 1.517(5)
C30 C1B 1.529(5)
C31 C32 1.414(5)
C31 C48 1.423(5)
C32 C50 1.424(5)
C32 C33 1.523(5)
C33 C1A 1.525(5)
C33 C34 1.544(5)
C34 C35 1.355(5)
C35 C36 1.452(5)
C35 C51 1.539(5)
C36 C37 1.387(5)
C36 C53 1.443(6)
C37 C38 1.457(6)
C38 C39 1.383(6)
C39 C40 1.445(6)
C39 C54 1.453(5)
C40 C41 1.450(5)
C41 C42 1.396(6)
C41 C55 1.448(5)
C42 C43 1.461(5)
C43 C57 1.395(5)
C43 C44 1.428(6)
C44 C45 1.391(5)
C45 C46 1.445(5)
C46 C58 1.364(5)
C46 C47 1.541(5)
C47 C48 1.511(5)
C47 C1C 1.539(5)
C48 C49 1.411(5)
C49 C50 1.431(5)
C49 C59 1.519(5)
C50 C51 1.518(5)
C51 C1E 1.529(5)
C51 C52 1.550(5)
C52 C60 1.361(5)
C52 C53 1.441(5)
C53 C54 1.389(5)
C54 C55 1.441(6)
C55 C56 1.396(5)
C56 C60 1.442(5)
C56 C57 1.445(5)
C57 C58 1.443(5)
C58 C59 1.550(5)
C59 C1D 1.536(5)
C59 C60 1.543(5)
C61 C66 1.386(6)
C61 C62 1.400(6)
C62 C63 1.379(6)
C62 H62 0.9500
C63 C64 1.375(7)
C63 H63 0.9500
C64 C65 1.400(7)
C64 H64 0.9500
C65 C66 1.380(6)
C65 H65 0.9500
C66 H66 0.9500
C67 C72 1.381(6)
C67 C68 1.401(6)
C68 C69 1.376(7)
C68 H68 0.9500
C69 C70 1.379(7)
C69 H69 0.9500
C70 C71 1.382(7)
C70 H70 0.9500
C71 C72 1.382(7)
C71 H71 0.9500
C72 H72 0.9500
C73 C78 1.385(6)
C73 C74 1.387(6)
C74 C75 1.392(7)
C74 H74 0.9500
C75 C76 1.389(7)
C75 H75 0.9500
C76 C77 1.362(7)
C76 H76 0.9500
C77 C78 1.392(6)
C77 H77 0.9500
C78 H78 0.9500
C1A C6A 1.377(6)
C1A C2A 1.396(6)
C2A C3A 1.384(6)
C2A H2A 0.9500
C3A C4A 1.401(6)
C3A H3A 0.9500
C4A C5A 1.382(6)
C4A C7A 1.530(7)
C5A C6A 1.384(6)
C5A H5A 0.9500
C6A H6A 0.9500
C7A C8A 1.478(8)
C7A C10A 1.496(7)
C7A C9A 1.592(8)
C8A H8A1 0.9800
C8A H8A2 0.9800
C8A H8A3 0.9800
C9A H9A1 0.9800
C9A H9A2 0.9800
C9A H9A3 0.9800
C10A H10A 0.9800
C10A H10B 0.9800
C10A H10C 0.9800
C1B C2B 1.379(6)
C1B C6B 1.393(5)
C2B C3B 1.403(6)
C2B H2B 0.9500
C3B C4B 1.378(5)
C3B H3B 0.9500
C4B C5B 1.406(6)
C4B C7B 1.532(6)
C5B C6B 1.378(5)
C5B H5B 0.9500
C6B H6B 0.9500
C7B C8B 1.516(6)
C7B C9B 1.531(6)
C7B C10B 1.536(6)
C8B H8B1 0.9800
C8B H8B2 0.9800
C8B H8B3 0.9800
C9B H9B1 0.9800
C9B H9B2 0.9800
C9B H9B3 0.9800
C10B H10D 0.9800
C10B H10E 0.9800
C10B H10F 0.9800
C1C C2C 1.389(5)
C1C C6C 1.396(6)
C2C C3C 1.384(5)
C2C H2C 0.9500
C3C C4C 1.393(6)
C3C H3C 0.9500
C4C C5C 1.381(6)
C4C C7C 1.530(6)
C5C C6C 1.377(5)
C5C H5C 0.9500
C6C H6C 0.9500
C7C C10C 1.538(7)
C7C C9C 1.538(6)
C7C C8C 1.540(7)
C8C H8C1 0.9800
C8C H8C2 0.9800
C8C H8C3 0.9800
C9C H9C1 0.9800
C9C H9C2 0.9800
C9C H9C3 0.9800
C10C H10G 0.9800
C10C H10H 0.9800
C10C H10I 0.9800
C1D C2D 1.376(5)
C1D C6D 1.391(6)
C2D C3D 1.398(5)
C2D H2D 0.9500
C3D C4D 1.389(6)
C3D H3D 0.9500
C4D C5D 1.388(6)
C4D C7D 1.536(5)
C5D C6D 1.394(5)
C5D H5D 0.9500
C6D H6D 0.9500
C7D C9D 1.514(7)
C7D C10D 1.520(7)
C7D C8D 1.540(7)
C8D H8D1 0.9800
C8D H8D2 0.9800
C8D H8D3 0.9800
C9D H9D1 0.9800
C9D H9D2 0.9800
C9D H9D3 0.9800
C10D H10J 0.9800
C10D H10K 0.9800
C10D H10L 0.9800
C1E C6E 1.380(6)
C1E C2E 1.394(6)
C2E C3E 1.394(6)
C2E H2E 0.9500
C3E C4E 1.397(6)
C3E H3E 0.9500
C4E C5E 1.375(7)
C4E C7E 1.526(6)
C5E C6E 1.395(6)
C5E H5E 0.9500
C6E H6E 0.9500
C7E C8E 1.539(7)
C7E C9E 1.541(8)
C7E C10E 1.543(8)
C8E H8E1 0.9800
C8E H8E2 0.9800
C8E H8E3 0.9800
C9E H9E1 0.9800
C9E H9E2 0.9800
C9E H9E3 0.9800
C10E H10M 0.9800
C10E H10N 0.9800
C10E H10O 0.9800

loop_
_geom_torsion_atom_site_label_1
_geom_torsion_atom_site_label_2
_geom_torsion_atom_site_label_3
_geom_torsion_atom_site_label_4
_geom_torsion
C50 Cu1 P1 C67 22.3(3)
C32 Cu1 P1 C67 93.4(2)
C49 Cu1 P1 C67 -68.5(3)
C31 Cu1 P1 C67 153.3(2)
C48 Cu1 P1 C67 -145.4(2)
C50 Cu1 P1 C61 146.3(3)
C32 Cu1 P1 C61 -142.5(2)
C49 Cu1 P1 C61 55.5(3)
C31 Cu1 P1 C61 -82.7(2)
C48 Cu1 P1 C61 -21.3(3)
C50 Cu1 P1 C73 -93.0(3)
C32 Cu1 P1 C73 -21.8(3)
C49 Cu1 P1 C73 176.2(3)
C31 Cu1 P1 C73 38.0(2)
C48 Cu1 P1 C73 99.4(3)
C9 C1 C2 C12 -1.1(6)
C5 C1 C2 C12 140.4(4)
C9 C1 C2 C3 -142.1(4)
C5 C1 C2 C3 -0.5(4)
C12 C2 C3 C15 0.2(6)
C1 C2 C3 C15 142.0(4)
C12 C2 C3 C4 -141.7(4)
C1 C2 C3 C4 0.1(4)
C15 C3 C4 C18 1.6(6)
C2 C3 C4 C18 142.9(4)
C15 C3 C4 C5 -140.9(4)
C2 C3 C4 C5 0.3(4)
C18 C4 C5 C6 -0.1(6)
C3 C4 C5 C6 142.5(4)
C18 C4 C5 C1 -143.3(4)
C3 C4 C5 C1 -0.7(4)
C9 C1 C5 C6 -0.4(6)
C2 C1 C5 C6 -142.3(4)
C9 C1 C5 C4 142.6(4)
C2 C1 C5 C4 0.7(4)
C4 C5 C6 C7 -137.7(4)
C1 C5 C6 C7 0.4(6)
C4 C5 C6 C20 -0.1(6)
C1 C5 C6 C20 138.0(4)
C5 C6 C7 C8 0.0(6)
C20 C6 C7 C8 -142.1(4)
C5 C6 C7 C22 141.9(4)
C20 C6 C7 C22 -0.1(4)
C22 C7 C8 C25 0.4(6)
C6 C7 C8 C25 138.1(4)
C22 C7 C8 C9 -138.1(4)
C6 C7 C8 C9 -0.4(6)
C2 C1 C9 C8 137.6(4)
C5 C1 C9 C8 0.0(6)
C2 C1 C9 C10 0.0(6)
C5 C1 C9 C10 -137.6(4)
C7 C8 C9 C1 0.4(6)
C25 C8 C9 C1 -142.7(4)
C7 C8 C9 C10 142.4(4)
C25 C8 C9 C10 -0.7(5)
C1 C9 C10 C11 0.6(6)
C8 C9 C10 C11 -141.7(4)
C1 C9 C10 C26 142.6(4)
C8 C9 C10 C26 0.4(5)
C26 C10 C11 C29 2.9(6)
C9 C10 C11 C29 140.8(4)
C26 C10 C11 C12 -137.9(4)
C9 C10 C11 C12 0.0(6)
C3 C2 C12 C13 -4.3(6)
C1 C2 C12 C13 -141.3(4)
C3 C2 C12 C11 138.8(4)
C1 C2 C12 C11 1.7(6)
C10 C11 C12 C2 -1.1(6)
C29 C11 C12 C2 -146.3(4)
C10 C11 C12 C13 146.1(4)
C29 C11 C12 C13 0.9(5)
C2 C12 C13 C14 4.4(6)
C11 C12 C13 C14 -142.1(4)
C2 C12 C13 C30 156.7(4)
C11 C12 C13 C30 10.2(4)
C12 C13 C14 C15 -0.4(6)
C30 C13 C14 C15 -148.4(4)
C12 C13 C14 C33 147.9(4)
C30 C13 C14 C33 -0.2(6)
C2 C3 C15 C14 3.8(6)
C4 C3 C15 C14 140.7(4)
C2 C3 C15 C16 -138.2(4)
C4 C3 C15 C16 -1.2(6)
C13 C14 C15 C3 -3.7(6)
C33 C14 C15 C3 -156.4(4)
C13 C14 C15 C16 142.1(4)
C33 C14 C15 C16 -10.6(5)
C3 C15 C16 C17 -0.7(6)
C14 C15 C16 C17 -147.1(4)
C3 C15 C16 C34 145.5(4)
C14 C15 C16 C34 -0.9(5)
C34 C16 C17 C37 -2.6(6)
C15 C16 C17 C37 139.4(4)
C34 C16 C17 C18 -139.7(4)
C15 C16 C17 C18 2.2(6)
C5 C4 C18 C19 0.3(5)
C3 C4 C18 C19 -138.2(4)
C5 C4 C18 C17 138.4(4)
C3 C4 C18 C17 -0.1(6)
C16 C17 C18 C4 -1.8(6)
C37 C17 C18 C4 -142.9(4)
C16 C17 C18 C19 140.9(4)
C37 C17 C18 C19 -0.1(4)
C4 C18 C19 C20 -0.1(6)
C17 C18 C19 C20 -142.5(4)
C4 C18 C19 C38 142.3(4)
C17 C18 C19 C38 -0.1(4)
C18 C19 C20 C21 137.9(4)
C38 C19 C20 C21 -0.1(6)
C18 C19 C20 C6 -0.1(6)
C38 C19 C20 C6 -138.1(4)
C5 C6 C20 C19 0.3(6)
C7 C6 C20 C19 142.4(4)
C5 C6 C20 C21 -141.9(4)
C7 C6 C20 C21 0.2(4)
C19 C20 C21 C40 -0.2(6)
C6 C20 C21 C40 142.1(4)
C19 C20 C21 C22 -142.6(4)
C6 C20 C21 C22 -0.2(4)
C8 C7 C22 C23 -0.5(6)
C6 C7 C22 C23 -142.5(4)
C8 C7 C22 C21 142.1(4)
C6 C7 C22 C21 0.0(4)
C40 C21 C22 C23 0.4(6)
C20 C21 C22 C23 143.0(4)
C40 C21 C22 C7 -142.5(4)
C20 C21 C22 C7 0.2(4)
C7 C22 C23 C42 138.4(4)
C21 C22 C23 C42 0.2(6)
C7 C22 C23 C24 0.9(6)
C21 C22 C23 C24 -137.4(4)
C22 C23 C24 C25 -1.2(6)
C42 C23 C24 C25 -143.4(4)
C22 C23 C24 C44 142.5(4)
C42 C23 C24 C44 0.3(5)
C44 C24 C25 C8 -137.8(4)
C23 C24 C25 C8 1.1(6)
C44 C24 C25 C26 -0.9(6)
C23 C24 C25 C26 138.1(4)
C7 C8 C25 C24 -0.7(6)
C9 C8 C25 C24 142.3(4)
C7 C8 C25 C26 -142.2(4)
C9 C8 C25 C26 0.7(5)
C11 C10 C26 C27 0.2(6)
C9 C10 C26 C27 -142.3(4)
C11 C10 C26 C25 142.6(4)
C9 C10 C26 C25 0.1(5)
C24 C25 C26 C27 0.0(6)
C8 C25 C26 C27 141.6(4)
C24 C25 C26 C10 -142.1(4)
C8 C25 C26 C10 -0.5(5)
C10 C26 C27 C28 -3.5(6)
C25 C26 C27 C28 -141.7(4)
C10 C26 C27 C45 138.5(4)
C25 C26 C27 C45 0.3(6)
C26 C27 C28 C29 3.7(6)
C45 C27 C28 C29 -142.1(4)
C26 C27 C28 C47 156.5(4)
C45 C27 C28 C47 10.7(4)
C27 C28 C29 C11 -0.6(6)
C47 C28 C29 C11 -149.1(4)
C27 C28 C29 C30 149.0(4)
C47 C28 C29 C30 0.4(6)
C10 C11 C29 C28 -2.7(6)
C12 C11 C29 C28 141.9(4)
C10 C11 C29 C30 -156.3(4)
C12 C11 C29 C30 -11.7(4)
C28 C29 C30 C31 -25.1(5)
C11 C29 C30 C31 126.9(3)
C28 C29 C30 C1B 101.7(4)
C11 C29 C30 C1B -106.3(4)
C28 C29 C30 C13 -135.5(4)
C11 C29 C30 C13 16.5(4)
C14 C13 C30 C31 24.7(5)
C12 C13 C30 C31 -126.1(4)
C14 C13 C30 C1B -105.0(4)
C12 C13 C30 C1B 104.2(4)
C14 C13 C30 C29 134.9(4)
C12 C13 C30 C29 -15.9(4)
C1B C30 C31 C32 104.9(4)
C29 C30 C31 C32 -130.5(4)
C13 C30 C31 C32 -24.8(5)
C1B C30 C31 C48 -99.0(4)
C29 C30 C31 C48 25.5(5)
C13 C30 C31 C48 131.3(4)
C1B C30 C31 Cu1 7.8(6)
C29 C30 C31 Cu1 132.3(4)
C13 C30 C31 Cu1 -121.9(4)
P1 Cu1 C31 C32 -117.1(2)
C50 Cu1 C31 C32 38.7(2)
C49 Cu1 C31 C32 81.7(2)
C48 Cu1 C31 C32 117.9(3)
P1 Cu1 C31 C48 125.0(2)
C50 Cu1 C31 C48 -79.2(2)
C32 Cu1 C31 C48 -117.9(3)
C49 Cu1 C31 C48 -36.2(2)
P1 Cu1 C31 C30 0.6(5)
C50 Cu1 C31 C30 156.5(5)
C32 Cu1 C31 C30 117.8(5)
C49 Cu1 C31 C30 -160.5(5)
C48 Cu1 C31 C30 -124.3(5)
C48 C31 C32 C50 0.2(4)
C30 C31 C32 C50 159.6(3)
Cu1 C31 C32 C50 -62.7(2)
C48 C31 C32 C33 -158.7(3)
C30 C31 C32 C33 0.6(6)
Cu1 C31 C32 C33 138.4(4)
C48 C31 C32 Cu1 62.9(3)
C30 C31 C32 Cu1 -137.8(4)
P1 Cu1 C32 C31 111.4(2)
C50 Cu1 C32 C31 -116.1(3)
C49 Cu1 C32 C31 -77.1(2)
C48 Cu1 C32 C31 -36.3(2)
P1 Cu1 C32 C50 -132.5(2)
C49 Cu1 C32 C50 39.0(2)
C31 Cu1 C32 C50 116.1(3)
C48 Cu1 C32 C50 79.8(2)
P1 Cu1 C32 C33 -14.4(5)
C50 Cu1 C32 C33 118.1(5)
C49 Cu1 C32 C33 157.1(5)
C31 Cu1 C32 C33 -125.8(5)
C48 Cu1 C32 C33 -162.1(5)
C31 C32 C33 C1A -106.5(4)
C50 C32 C33 C1A 97.7(4)
Cu1 C32 C33 C1A 1.2(6)
C31 C32 C33 C34 129.8(4)
C50 C32 C33 C34 -26.0(5)
Cu1 C32 C33 C34 -122.5(4)
C31 C32 C33 C14 23.8(5)
C50 C32 C33 C14 -132.1(4)
Cu1 C32 C33 C14 131.4(4)
C13 C14 C33 C32 -24.0(5)
C15 C14 C33 C32 126.8(3)
C13 C14 C33 C1A 106.2(4)
C15 C14 C33 C1A -103.0(4)
C13 C14 C33 C34 -134.2(4)
C15 C14 C33 C34 16.7(4)
C17 C16 C34 C35 2.3(6)
C15 C16 C34 C35 -143.1(4)
C17 C16 C34 C33 157.5(4)
C15 C16 C34 C33 12.1(5)
C32 C33 C34 C35 26.5(5)
C1A C33 C34 C35 -100.2(5)
C14 C33 C34 C35 136.7(4)
C32 C33 C34 C16 -127.4(3)
C1A C33 C34 C16 105.9(4)
C14 C33 C34 C16 -17.2(4)
C16 C34 C35 C36 1.1(6)
C33 C34 C35 C36 -150.3(4)
C16 C34 C35 C51 149.0(4)
C33 C34 C35 C51 -2.4(6)
C34 C35 C36 C37 -4.1(6)
C51 C35 C36 C37 -156.5(4)
C34 C35 C36 C53 141.0(4)
C51 C35 C36 C53 -11.4(4)
C53 C36 C37 C17 -137.4(4)
C35 C36 C37 C17 3.8(6)
C53 C36 C37 C38 -0.8(6)
C35 C36 C37 C38 140.4(4)
C16 C17 C37 C36 -0.5(6)
C18 C17 C37 C36 141.5(4)
C16 C17 C37 C38 -141.7(4)
C18 C17 C37 C38 0.3(4)
C20 C19 C38 C39 0.0(6)
C18 C19 C38 C39 -142.3(4)
C20 C19 C38 C37 142.6(4)
C18 C19 C38 C37 0.2(4)
C36 C37 C38 C39 1.4(6)
C17 C37 C38 C39 142.2(4)
C36 C37 C38 C19 -141.2(4)
C17 C37 C38 C19 -0.3(4)
C19 C38 C39 C40 0.4(5)
C37 C38 C39 C40 -137.6(4)
C19 C38 C39 C54 137.5(4)
C37 C38 C39 C54 -0.4(6)
C20 C21 C40 C39 0.5(6)
C22 C21 C40 C39 138.4(4)
C20 C21 C40 C41 -138.5(4)
C22 C21 C40 C41 -0.7(6)
C38 C39 C40 C21 -0.6(6)
C54 C39 C40 C21 -142.3(4)
C38 C39 C40 C41 142.8(4)
C54 C39 C40 C41 1.1(5)
C21 C40 C41 C42 0.5(6)
C39 C40 C41 C42 -142.9(4)
C21 C40 C41 C55 142.6(4)
C39 C40 C41 C55 -0.8(4)
C55 C41 C42 C23 -137.5(4)
C40 C41 C42 C23 0.1(6)
C55 C41 C42 C43 -0.3(6)
C40 C41 C42 C43 137.3(4)
C22 C23 C42 C41 -0.4(6)
C24 C23 C42 C41 141.5(4)
C22 C23 C42 C43 -142.0(4)
C24 C23 C42 C43 -0.1(4)
C41 C42 C43 C57 -0.7(6)
C23 C42 C43 C57 141.2(4)
C41 C42 C43 C44 -142.1(4)
C23 C42 C43 C44 -0.1(4)
C57 C43 C44 C45 0.4(6)
C42 C43 C44 C45 142.3(4)
C57 C43 C44 C24 -141.6(4)
C42 C43 C44 C24 0.3(5)
C25 C24 C44 C45 1.4(6)
C23 C24 C44 C45 -142.1(4)
C25 C24 C44 C43 143.1(4)
C23 C24 C44 C43 -0.4(5)
C43 C44 C45 C46 2.5(6)
C24 C44 C45 C46 140.4(4)
C43 C44 C45 C27 -138.9(4)
C24 C44 C45 C27 -1.1(6)
C26 C27 C45 C44 0.3(6)
C28 C27 C45 C44 146.4(4)
C26 C27 C45 C46 -145.8(4)
C28 C27 C45 C46 0.4(4)
C44 C45 C46 C58 -1.8(6)
C27 C45 C46 C58 143.4(4)
C44 C45 C46 C47 -156.7(4)
C27 C45 C46 C47 -11.4(4)
C58 C46 C47 C48 -25.5(5)
C45 C46 C47 C48 127.4(3)
C58 C46 C47 C1C 105.9(4)
C45 C46 C47 C1C -101.1(4)
C58 C46 C47 C28 -136.3(4)
C45 C46 C47 C28 16.6(4)
C29 C28 C47 C48 24.2(5)
C27 C28 C47 C48 -127.0(3)
C29 C28 C47 C1C -106.9(4)
C27 C28 C47 C1C 101.8(4)
C29 C28 C47 C46 134.8(4)
C27 C28 C47 C46 -16.4(4)
C32 C31 C48 C49 0.6(4)
C30 C31 C48 C49 -158.7(3)
Cu1 C31 C48 C49 60.3(3)
C32 C31 C48 C47 158.0(3)
C30 C31 C48 C47 -1.3(6)
Cu1 C31 C48 C47 -142.3(3)
C32 C31 C48 Cu1 -59.7(3)
C30 C31 C48 Cu1 141.0(4)
C1C C47 C48 C49 -103.2(4)
C46 C47 C48 C49 24.0(5)
C28 C47 C48 C49 130.3(4)
C1C C47 C48 C31 102.8(4)
C46 C47 C48 C31 -130.0(4)
C28 C47 C48 C31 -23.7(5)
C1C C47 C48 Cu1 -1.8(7)
C46 C47 C48 Cu1 125.4(4)
C28 C47 C48 Cu1 -128.3(4)
P1 Cu1 C48 C49 135.3(2)
C50 Cu1 C48 C49 -38.0(2)
C32 Cu1 C48 C49 -81.5(2)
C31 Cu1 C48 C49 -118.4(3)
P1 Cu1 C48 C31 -106.3(2)
C50 Cu1 C48 C31 80.4(2)
C32 Cu1 C48 C31 36.9(2)
C49 Cu1 C48 C31 118.4(3)
P1 Cu1 C48 C47 15.8(6)
C50 Cu1 C48 C47 -157.5(5)
C32 Cu1 C48 C47 159.0(5)
C49 Cu1 C48 C47 -119.5(6)
C31 Cu1 C48 C47 122.1(6)
C31 C48 C49 C50 -1.2(4)
C47 C48 C49 C50 -158.7(3)
Cu1 C48 C49 C50 60.0(2)
C31 C48 C49 C59 157.9(3)
C47 C48 C49 C59 0.4(6)
Cu1 C48 C49 C59 -140.9(3)
C31 C48 C49 Cu1 -61.2(3)
C47 C48 C49 Cu1 141.3(3)
P1 Cu1 C49 C48 -114.4(3)
C50 Cu1 C49 C48 117.4(3)
C32 Cu1 C49 C48 78.0(2)
C31 Cu1 C49 C48 36.2(2)
P1 Cu1 C49 C50 128.2(3)
C32 Cu1 C49 C50 -39.4(2)
C31 Cu1 C49 C50 -81.1(2)
C48 Cu1 C49 C50 -117.4(3)
P1 Cu1 C49 C59 12.2(6)
C50 Cu1 C49 C59 -116.0(5)
C32 Cu1 C49 C59 -155.5(5)
C31 Cu1 C49 C59 162.8(5)
C48 Cu1 C49 C59 126.6(5)
C31 C32 C50 C49 -0.9(4)
C33 C32 C50 C49 158.3(3)
Cu1 C32 C50 C49 -67.3(2)
C31 C32 C50 C51 -157.1(3)
C33 C32 C50 C51 2.1(6)
Cu1 C32 C50 C51 136.6(4)
C31 C32 C50 Cu1 66.4(3)
C33 C32 C50 Cu1 -134.5(4)
C48 C49 C50 C32 1.3(4)
C59 C49 C50 C32 -158.1(3)
Cu1 C49 C50 C32 65.7(2)
C48 C49 C50 C51 157.4(3)
C59 C49 C50 C51 -2.1(6)
Cu1 C49 C50 C51 -138.3(4)
C48 C49 C50 Cu1 -64.4(3)
C59 C49 C50 Cu1 136.2(3)
P1 Cu1 C50 C32 109.7(3)
C49 Cu1 C50 C32 -114.2(3)
C31 Cu1 C50 C32 -37.2(2)
C48 Cu1 C50 C32 -78.0(2)
P1 Cu1 C50 C49 -136.2(2)
C32 Cu1 C50 C49 114.2(3)
C31 Cu1 C50 C49 77.0(2)
C48 Cu1 C50 C49 36.2(2)
P1 Cu1 C50 C51 -11.7(6)
C32 Cu1 C50 C51 -121.4(5)
C49 Cu1 C50 C51 124.5(5)
C31 Cu1 C50 C51 -158.6(5)
C48 Cu1 C50 C51 160.6(5)
C32 C50 C51 C1E -109.0(4)
C49 C50 C51 C1E 98.8(4)
Cu1 C50 C51 C1E -7.4(6)
C32 C50 C51 C35 22.5(5)
C49 C50 C51 C35 -129.7(4)
Cu1 C50 C51 C35 124.1(4)
C32 C50 C51 C52 129.2(4)
C49 C50 C51 C52 -23.0(5)
Cu1 C50 C51 C52 -129.2(4)
C34 C35 C51 C50 -22.7(5)
C36 C35 C51 C50 127.9(3)
C34 C35 C51 C1E 110.8(4)
C36 C35 C51 C1E -98.7(4)
C34 C35 C51 C52 -133.4(4)
C36 C35 C51 C52 17.1(4)
C50 C51 C52 C60 25.0(5)
C1E C51 C52 C60 -103.0(4)
C35 C51 C52 C60 136.4(4)
C50 C51 C52 C53 -128.5(3)
C1E C51 C52 C53 103.4(4)
C35 C51 C52 C53 -17.2(4)
C60 C52 C53 C54 2.5(6)
C51 C52 C53 C54 157.6(4)
C60 C52 C53 C36 -143.5(4)
C51 C52 C53 C36 11.6(4)
C37 C36 C53 C54 -0.7(6)
C35 C36 C53 C54 -146.4(4)
C37 C36 C53 C52 145.5(4)
C35 C36 C53 C52 -0.2(5)
C52 C53 C54 C55 -3.1(6)
C36 C53 C54 C55 139.1(4)
C52 C53 C54 C39 -140.6(4)
C36 C53 C54 C39 1.6(6)
C38 C39 C54 C53 -1.0(6)
C40 C39 C54 C53 140.7(4)
C38 C39 C54 C55 -142.8(4)
C40 C39 C54 C55 -1.0(4)
C53 C54 C55 C56 0.2(6)
C39 C54 C55 C56 142.1(4)
C53 C54 C55 C41 -141.5(4)
C39 C54 C55 C41 0.5(4)
C42 C41 C55 C56 1.4(6)
C40 C41 C55 C56 -140.7(4)
C42 C41 C55 C54 142.3(4)
C40 C41 C55 C54 0.2(4)
C54 C55 C56 C60 3.4(6)
C41 C55 C56 C60 140.4(4)
C54 C55 C56 C57 -138.3(4)
C41 C55 C56 C57 -1.4(6)
C44 C43 C57 C58 -3.9(6)
C42 C43 C57 C58 -141.1(4)
C44 C43 C57 C56 137.8(4)
C42 C43 C57 C56 0.6(6)
C55 C56 C57 C43 0.4(6)
C60 C56 C57 C43 -145.7(4)
C55 C56 C57 C58 146.4(4)
C60 C56 C57 C58 0.3(4)
C45 C46 C58 C57 -1.7(6)
C47 C46 C58 C57 148.9(4)
C45 C46 C58 C59 -148.6(4)
C47 C46 C58 C59 2.1(6)
C43 C57 C58 C46 4.6(6)
C56 C57 C58 C46 -140.7(4)
C43 C57 C58 C59 155.8(4)
C56 C57 C58 C59 10.5(4)
C48 C49 C59 C1D 102.2(4)
C50 C49 C59 C1D -101.7(4)
Cu1 C49 C59 C1D -7.0(6)
C48 C49 C59 C60 -130.4(4)
C50 C49 C59 C60 25.6(5)
Cu1 C49 C59 C60 120.4(4)
C48 C49 C59 C58 -23.9(5)
C50 C49 C59 C58 132.1(4)
Cu1 C49 C59 C58 -133.1(4)
C46 C58 C59 C49 22.6(5)
C57 C58 C59 C49 -127.1(3)
C46 C58 C59 C1D -102.8(4)
C57 C58 C59 C1D 107.5(4)
C46 C58 C59 C60 133.9(4)
C57 C58 C59 C60 -15.9(4)
C53 C52 C60 C56 1.1(6)
C51 C52 C60 C56 -149.8(4)
C53 C52 C60 C59 149.6(4)
C51 C52 C60 C59 -1.4(6)
C55 C56 C60 C52 -4.1(6)
C57 C56 C60 C52 141.5(4)
C55 C56 C60 C59 -156.7(4)
C57 C56 C60 C59 -11.0(4)
C49 C59 C60 C52 -24.2(5)
C1D C59 C60 C52 102.2(4)
C58 C59 C60 C52 -134.9(4)
C49 C59 C60 C56 126.8(3)
C1D C59 C60 C56 -106.9(4)
C58 C59 C60 C56 16.1(4)
C67 P1 C61 C66 -120.4(4)
C73 P1 C61 C66 -15.2(4)
Cu1 P1 C61 C66 109.4(4)
C67 P1 C61 C62 58.7(4)
C73 P1 C61 C62 163.9(4)
Cu1 P1 C61 C62 -71.5(4)
C66 C61 C62 C63 3.2(7)
P1 C61 C62 C63 -176.0(3)
C61 C62 C63 C64 -0.7(7)
C62 C63 C64 C65 -2.1(7)
C63 C64 C65 C66 2.5(8)
C64 C65 C66 C61 0.0(7)
C62 C61 C66 C65 -2.8(7)
P1 C61 C66 C65 176.3(4)
C61 P1 C67 C72 -177.8(4)
C73 P1 C67 C72 74.2(4)
Cu1 P1 C67 C72 -47.3(4)
C61 P1 C67 C68 6.8(5)
C73 P1 C67 C68 -101.2(4)
Cu1 P1 C67 C68 137.4(4)
C72 C67 C68 C69 -0.4(7)
P1 C67 C68 C69 174.9(4)
C67 C68 C69 C70 -1.4(8)
C68 C69 C70 C71 1.3(8)
C69 C70 C71 C72 0.6(8)
C68 C67 C72 C71 2.3(7)
P1 C67 C72 C71 -173.3(4)
C70 C71 C72 C67 -2.5(8)
C67 P1 C73 C78 -143.8(4)
C61 P1 C73 C78 108.6(4)
Cu1 P1 C73 C78 -19.2(4)
C67 P1 C73 C74 36.1(4)
C61 P1 C73 C74 -71.6(4)
Cu1 P1 C73 C74 160.6(4)
C78 C73 C74 C75 0.1(8)
P1 C73 C74 C75 -179.8(4)
C73 C74 C75 C76 -0.4(9)
C74 C75 C76 C77 0.8(9)
C75 C76 C77 C78 -0.9(8)
C74 C73 C78 C77 -0.2(7)
P1 C73 C78 C77 179.7(4)
C76 C77 C78 C73 0.6(7)
C32 C33 C1A C6A 121.6(4)
C34 C33 C1A C6A -117.3(4)
C14 C33 C1A C6A -3.6(5)
C32 C33 C1A C2A -60.2(5)
C34 C33 C1A C2A 60.9(5)
C14 C33 C1A C2A 174.5(3)
C6A C1A C2A C3A 0.8(6)
C33 C1A C2A C3A -177.5(4)
C1A C2A C3A C4A -1.0(6)
C2A C3A C4A C5A 0.6(7)
C2A C3A C4A C7A -179.0(4)
C3A C4A C5A C6A 0.1(7)
C7A C4A C5A C6A 179.6(5)
C2A C1A C6A C5A -0.2(6)
C33 C1A C6A C5A 178.0(4)
C4A C5A C6A C1A -0.2(7)
C5A C4A C7A C8A 111.2(6)
C3A C4A C7A C8A -69.3(7)
C5A C4A C7A C10A -17.9(8)
C3A C4A C7A C10A 161.6(5)
C5A C4A C7A C9A -132.5(6)
C3A C4A C7A C9A 47.0(6)
C31 C30 C1B C2B -123.0(4)
C29 C30 C1B C2B 115.5(4)
C13 C30 C1B C2B 2.1(6)
C31 C30 C1B C6B 57.1(5)
C29 C30 C1B C6B -64.4(5)
C13 C30 C1B C6B -177.8(4)
C6B C1B C2B C3B -1.9(6)
C30 C1B C2B C3B 178.2(4)
C1B C2B C3B C4B -0.3(7)
C2B C3B C4B C5B 2.3(7)
C2B C3B C4B C7B -178.0(4)
C3B C4B C5B C6B -2.3(7)
C7B C4B C5B C6B 178.0(4)
C4B C5B C6B C1B 0.2(7)
C2B C1B C6B C5B 1.9(6)
C30 C1B C6B C5B -178.2(4)
C3B C4B C7B C8B 5.3(7)
C5B C4B C7B C8B -175.0(4)
C3B C4B C7B C9B 125.5(5)
C5B C4B C7B C9B -54.8(5)
C3B C4B C7B C10B -114.3(5)
C5B C4B C7B C10B 65.4(5)
C48 C47 C1C C2C 0.4(6)
C46 C47 C1C C2C -124.2(4)
C28 C47 C1C C2C 124.7(4)
C48 C47 C1C C6C -179.7(4)
C46 C47 C1C C6C 55.6(5)
C28 C47 C1C C6C -55.4(5)
C6C C1C C2C C3C 2.3(6)
C47 C1C C2C C3C -177.8(4)
C1C C2C C3C C4C -1.8(6)
C2C C3C C4C C5C 0.2(6)
C2C C3C C4C C7C -179.5(4)
C3C C4C C5C C6C 0.6(7)
C7C C4C C5C C6C -179.6(4)
C4C C5C C6C C1C 0.0(7)
C2C C1C C6C C5C -1.5(6)
C47 C1C C6C C5C 178.6(4)
C5C C4C C7C C10C 2.2(6)
C3C C4C C7C C10C -178.1(4)
C5C C4C C7C C9C -118.4(5)
C3C C4C C7C C9C 61.3(6)
C5C C4C C7C C8C 122.1(5)
C3C C4C C7C C8C -58.1(6)
C49 C59 C1D C2D -58.0(5)
C60 C59 C1D C2D 178.8(4)
C58 C59 C1D C2D 63.8(5)
C49 C59 C1D C6D 117.5(4)
C60 C59 C1D C6D -5.7(5)
C58 C59 C1D C6D -120.8(4)
C6D C1D C2D C3D -3.2(6)
C59 C1D C2D C3D 172.5(4)
C1D C2D C3D C4D 0.5(6)
C2D C3D C4D C5D 1.9(6)
C2D C3D C4D C7D -175.7(4)
C3D C4D C5D C6D -1.6(7)
C7D C4D C5D C6D 176.0(4)
C2D C1D C6D C5D 3.4(6)
C59 C1D C6D C5D -172.1(4)
C4D C5D C6D C1D -1.1(7)
C5D C4D C7D C9D -67.5(6)
C3D C4D C7D C9D 110.0(5)
C5D C4D C7D C10D 53.2(6)
C3D C4D C7D C10D -129.3(5)
C5D C4D C7D C8D 173.1(5)
C3D C4D C7D C8D -9.4(6)
C50 C51 C1E C6E 148.7(4)
C35 C51 C1E C6E 20.7(5)
C52 C51 C1E C6E -90.5(4)
C50 C51 C1E C2E -41.5(5)
C35 C51 C1E C2E -169.4(4)
C52 C51 C1E C2E 79.3(4)
C6E C1E C2E C3E 4.7(6)
C51 C1E C2E C3E -165.3(4)
C1E C2E C3E C4E 0.0(7)
C2E C3E C4E C5E -4.8(7)
C2E C3E C4E C7E 172.8(4)
C3E C4E C5E C6E 5.1(7)
C7E C4E C5E C6E -172.5(4)
C2E C1E C6E C5E -4.5(6)
C51 C1E C6E C5E 165.5(4)
C4E C5E C6E C1E -0.5(7)
C5E C4E C7E C8E -106.6(7)
C3E C4E C7E C8E 75.9(7)
C5E C4E C7E C9E 130.9(5)
C3E C4E C7E C9E -46.6(6)
C5E C4E C7E C10E 12.7(7)
C3E C4E C7E C10E -164.8(5)
